data_1571625
loop_
_publ_author_name
'Chen, Yan-Ru'
'Ying, Ting-Ting'
'Chen, Yan-Cong'
'Liao, Pei-Yu'
'Ni, Zhao-Ping'
'Tong, Ming-Liang'

_publ_section_title
;
 Bidirectional photomagnetism, exciplex fluorescence and dielectric
 anomalies in a spin crossover Hofmann-type coordination polymer.
;
_journal_issue 24
_journal_name_full 'Chemical science'
_journal_page_first 9240
_journal_page_last 9248
_journal_paper_doi 10.1039/d4sc00331d
_journal_volume 15
_journal_year 2024
_chemical_formula_moiety 'C64 H32 Au8 Fe4 N32 O4, 4(C16 H10)'
_chemical_formula_sum 'C128 H72 Au8 Fe4 N32 O4'
_chemical_formula_weight 3921.30
_space_group_crystal_system orthorhombic
_space_group_IT_number 19
_space_group_name_Hall 'P 2ac 2ab'
_space_group_name_H-M_alt 'P 21 21 21'
_atom_sites_solution_hydrogens geom
_audit_creation_date 2024-04-25
_audit_creation_method
;
Olex2 1.5
(compiled 2024.02.16 svn.r378c4104 for OlexSys, GUI svn.r6928)
;
_audit_update_record
;
2024-05-01 deposited with the CCDC.	2024-05-10 downloaded from the CCDC.
;
_cell_angle_alpha 90
_cell_angle_beta 90
_cell_angle_gamma 90
_cell_formula_units_Z 4
_cell_length_a 15.0208(9)
_cell_length_b 27.2962(17)
_cell_length_c 28.3700(17)
_cell_measurement_reflns_used 9747
_cell_measurement_temperature 100.00
_cell_measurement_theta_max 27.16
_cell_measurement_theta_min 2.48
_cell_volume 11632.0(12)
_computing_cell_refinement 'SAINT V8.40B (?, 2016)'
_computing_data_reduction 'SAINT V8.40B (?, 2016)'
_computing_molecular_graphics 'Olex2 1.5 (Dolomanov et al., 2009)'
_computing_publication_material 'Olex2 1.5 (Dolomanov et al., 2009)'
_computing_structure_refinement 'SHELXL 2018/3 (Sheldrick, 2015)'
_computing_structure_solution 'olex2.solve 1.5 (Bourhis et al., 2015)'
_diffrn_ambient_temperature 100.00
_diffrn_measured_fraction_theta_full 0.999
_diffrn_measured_fraction_theta_max 0.999
_diffrn_measurement_device_type 'Bruker APEX-II CCD'
_diffrn_measurement_method '\f and \w scans'
_diffrn_radiation_type MoK\a
_diffrn_radiation_wavelength 0.71073
_diffrn_reflns_av_R_equivalents 0.0896
_diffrn_reflns_av_unetI/netI 0.0787
_diffrn_reflns_Laue_measured_fraction_full 0.999
_diffrn_reflns_Laue_measured_fraction_max 0.999
_diffrn_reflns_limit_h_max 18
_diffrn_reflns_limit_h_min -19
_diffrn_reflns_limit_k_max 34
_diffrn_reflns_limit_k_min -35
_diffrn_reflns_limit_l_max 36
_diffrn_reflns_limit_l_min -34
_diffrn_reflns_number 189345
_diffrn_reflns_point_group_measured_fraction_full 0.999
_diffrn_reflns_point_group_measured_fraction_max 0.996
_diffrn_reflns_theta_full 25.242
_diffrn_reflns_theta_max 27.485
_diffrn_reflns_theta_min 1.534
_diffrn_source_current 1.0
_diffrn_source_power 0.05
_diffrn_source_voltage 50.0
_diffrn_standards_number 0
_exptl_absorpt_coefficient_mu 10.600
_exptl_absorpt_correction_T_max 0.7456
_exptl_absorpt_correction_T_min 0.5496
_exptl_absorpt_correction_type multi-scan
_exptl_absorpt_process_details
;
SADABS-2016/2 (Bruker,2016/2) was used for absorption correction.
wR2(int) was 0.1245 before and 0.0856 after correction.
The Ratio of minimum to maximum transmission is 0.7371.
The \l/2 correction factor is Not present.
;
_exptl_crystal_colour 'clear yellowish yellow'
_exptl_crystal_colour_lustre clear
_exptl_crystal_colour_modifier yellowish
_exptl_crystal_colour_primary yellow
_exptl_crystal_density_diffrn 2.239
_exptl_crystal_description block
_exptl_crystal_F_000 7328
_exptl_crystal_size_max 0.138
_exptl_crystal_size_mid 0.08
_exptl_crystal_size_min 0.076
_refine_diff_density_max 1.826
_refine_diff_density_min -1.268
_refine_diff_density_rms 0.213
_refine_ls_abs_structure_details
;
 Refined as an inversion twin.
;
_refine_ls_abs_structure_Flack 0.419(7)
_refine_ls_extinction_method none
_refine_ls_goodness_of_fit_ref 1.065
_refine_ls_hydrogen_treatment constr
_refine_ls_matrix_type full
_refine_ls_number_parameters 1562
_refine_ls_number_reflns 26576
_refine_ls_number_restraints 516
_refine_ls_restrained_S_all 1.067
_refine_ls_R_factor_all 0.0672
_refine_ls_R_factor_gt 0.0401
_refine_ls_shift/su_max 0.005
_refine_ls_shift/su_mean 0.000
_refine_ls_structure_factor_coef Fsqd
_refine_ls_weighting_details 'w=1/[\s^2^(Fo^2^)+(0.0100P)^2^] where P=(Fo^2^+2Fc^2^)/3'
_refine_ls_weighting_scheme calc
_refine_ls_wR_factor_gt 0.0673
_refine_ls_wR_factor_ref 0.0717
_reflns_Friedel_coverage 0.849
_reflns_Friedel_fraction_full 1.000
_reflns_Friedel_fraction_max 0.992
_reflns_number_gt 20528
_reflns_number_total 26576
_reflns_threshold_expression 'I > 2\s(I)'
_cod_data_source_file d4sc00331d2.cif
_cod_data_source_block 1_100k
_cod_depositor_comments 'Adding full bibliography for 1571621--1571630.cif.'
_cod_database_code 1571625
_shelx_shelxl_version_number 2018/3
_shelx_space_group_comment
;
The symmetry employed for this shelxl refinement is uniquely defined
by the following loop, which should always be used as a source of
symmetry information in preference to the above space-group names.
They are only intended as comments.
;
_shelx_estimated_absorpt_t_max 0.500
_shelx_estimated_absorpt_t_min 0.322
_olex2_refinement_description
;
1. Twinned data refinement
 Scales: 0.581(7)
 0.419(7)
2. Fixed Uiso
 At 1.2 times of:
  All C(H) groups
3. Uiso/Uaniso restraints and constraints
Uanis(C30) \\sim Ueq, Uanis(C29) \\sim Ueq, Uanis(N18) \\sim Ueq, Uanis(C42)
\\sim Ueq, Uanis(N17) \\sim Ueq, Uanis(C28) \\sim Ueq, Uanis(N12) \\sim Ueq,
Uanis(N11) \\sim Ueq, Uanis(C103) \\sim Ueq, Uanis(C101) \\sim Ueq, Uanis(C106)
\\sim Ueq, Uanis(C102) \\sim Ueq, Uanis(C100) \\sim Ueq, Uanis(C105) \\sim Ueq,
Uanis(C107) \\sim Ueq, Uanis(C97) \\sim Ueq, Uanis(C99) \\sim Ueq, Uanis(C109)
\\sim Ueq, Uanis(C104) \\sim Ueq, Uanis(C108) \\sim Ueq, Uanis(C98) \\sim Ueq,
Uanis(C112) \\sim Ueq, Uanis(C110) \\sim Ueq, Uanis(C111) \\sim Ueq, Uanis(C89)
\\sim Ueq, Uanis(C91) \\sim Ueq, Uanis(C93) \\sim Ueq, Uanis(C90) \\sim Ueq,
Uanis(C84) \\sim Ueq, Uanis(C85) \\sim Ueq, Uanis(C83) \\sim Ueq, Uanis(C88)
\\sim Ueq, Uanis(C86) \\sim Ueq, Uanis(C96) \\sim Ueq, Uanis(C82) \\sim Ueq,
Uanis(C87) \\sim Ueq, Uanis(C81) \\sim Ueq, Uanis(C25) \\sim Ueq, Uanis(C17)
\\sim Ueq, Uanis(N5) \\sim Ueq, Uanis(C14) \\sim Ueq, Uanis(C15) \\sim Ueq,
Uanis(N1) \\sim Ueq, Uanis(C1) \\sim Ueq, Uanis(C4) \\sim Ueq, Uanis(N4) \\sim
Ueq, Uanis(C23) \\sim Ueq, Uanis(C69) \\sim Ueq, Uanis(C122) \\sim Ueq,
Uanis(C118) \\sim Ueq, Uanis(C119) \\sim Ueq, Uanis(C117) \\sim Ueq,
Uanis(C113) \\sim Ueq, Uanis(C120) \\sim Ueq, Uanis(C116) \\sim Ueq,
Uanis(C114) \\sim Ueq, Uanis(C121) \\sim Ueq, Uanis(C123) \\sim Ueq,
Uanis(C115) \\sim Ueq, Uanis(C128) \\sim Ueq, Uanis(C126) \\sim Ueq,
Uanis(C124) \\sim Ueq, Uanis(C127) \\sim Ueq, Uanis(C125) \\sim Ueq, Uanis(C57)
\\sim Ueq, Uanis(C53) \\sim Ueq, Uanis(C54) \\sim Ueq, Uanis(C47) \\sim Ueq,
Uanis(C50) \\sim Ueq, Uanis(C59) \\sim Ueq, Uanis(C44) \\sim Ueq, Uanis(C43)
\\sim Ueq, Uanis(C64) \\sim Ueq: with sigma of 0.01 and sigma for terminal
atoms of 0.02
Uanis(N18) \\sim Ueq, Uanis(N5) \\sim Ueq, Uanis(N1) \\sim Ueq, Uanis(C1) \\sim
Ueq, Uanis(C122) \\sim Ueq, Uanis(C44) \\sim Ueq, Uanis(C43) \\sim Ueq,
Uanis(C69) \\sim Ueq, Uanis(C48) \\sim Ueq, Uanis(C20) \\sim Ueq: with sigma of
0.005 and sigma for terminal atoms of 0.01
Uanis(C37) \\sim Ueq, Uanis(C95) \\sim Ueq, Uanis(C96) \\sim Ueq, Uanis(C94)
\\sim Ueq, Uanis(C92) \\sim Ueq: with sigma of 0.005 and sigma for terminal
atoms of 0.01
Uanis(C44) \\sim Ueq, Uanis(C1) \\sim Ueq: with sigma of 0.001 and sigma for
terminal atoms of 0.002
Uanis(N4) \\sim Ueq, Uanis(C41) \\sim Ueq, Uanis(C9) \\sim Ueq, Uanis(C19)
\\sim Ueq, Uanis(C70) \\sim Ueq, Uanis(C10) \\sim Ueq, Uanis(C39) \\sim Ueq,
Uanis(C14) \\sim Ueq, Uanis(C57) \\sim Ueq: with sigma of 0.001 and sigma for
terminal atoms of 0.002
Uanis(N11) \\sim Ueq, Uanis(N19) \\sim Ueq: with sigma of 0.005 and sigma for
terminal atoms of 0.01
4.a Aromatic/amide H refined with riding coordinates:
 C17(H17), C29(H29), C2(H2), C54(H54), C10(H10), C1(H1), C53(H53), C5(H5),
 C24(H24), C30(H30), C33(H33), C32(H32), C4(H4), C9(H9), C16(H16), C23(H23),
 C13(H13), C49(H49), C45(H45), C56(H56), C46(H46), C14(H14), C55(H55), C12(H12),
  C65(H65), C103(H103), C22(H22), C48(H48), C66(H66), C105(H105), C11(H11),
 C76(H76), C21(H21), C104(H104), C97(H97), C98(H98), C111(H111), C112(H112),
 C110(H110), C73(H73), C71(H71), C72(H72), C75(H75), C79(H79), C78(H78),
 C92(H92), C91(H91), C120(H120), C119(H119), C125(H125), C124(H124), C113(H113),
  C115(H115), C107(H107), C127(H127), C114(H114), C126(H126), C108(H108),
 C128(H128), C80(H80), C89(H89), C88(H88), C87(H87), C82(H82), C81(H81),
 C39(H39), C37(H37), C38(H38), C40(H40), C94(H94), C96(H96), C95(H95)
4.b Fitted hexagon refined as free rotating group:
 C90(C89,C88,C87,C86,C85), C94(C93,C84,C83,C96,C95)
;
_olex2_submission_special_instructions 'No special instructions were received'

loop_
_space_group_symop_operation_xyz
'x, y, z'
'-x+1/2, -y, z+1/2'
'-x, y+1/2, -z+1/2'
'x+1/2, -y+1/2, -z'

loop_
_atom_site_label
_atom_site_type_symbol
_atom_site_fract_x
_atom_site_fract_y
_atom_site_fract_z
_atom_site_U_iso_or_equiv
_atom_site_adp_type
_atom_site_occupancy
_atom_site_site_symmetry_order
_atom_site_calc_flag
_atom_site_refinement_flags_posn
_atom_site_refinement_flags_adp
_atom_site_refinement_flags_occupancy
_atom_site_disorder_assembly
_atom_site_disorder_group
Au3 Au 1.00882(3) 0.85534(2) 0.57365(2) 0.01524(10) Uani 1 1 d . . . . .
Au5 Au 0.99024(3) 1.11776(2) 0.53551(2) 0.01493(10) Uani 1 1 d . . . . .
Au7 Au 0.99877(3) 1.37314(2) 0.56665(2) 0.01478(10) Uani 1 1 d . . . . .
Au2 Au 0.49919(3) 0.61683(2) 0.52825(2) 0.01644(10) Uani 1 1 d . . . . .
Au6 Au 0.00303(3) 0.62430(2) 0.53295(2) 0.01450(10) Uani 1 1 d . . . . .
Au4 Au 0.49002(3) 1.36655(2) 0.56792(2) 0.01473(9) Uani 1 1 d . . . . .
Au8 Au 0.49429(3) 1.12949(2) 0.54197(2) 0.01507(10) Uani 1 1 d . . . . .
Au1 Au 0.49830(3) 0.86564(2) 0.57396(2) 0.02157(11) Uani 1 1 d . . . . .
Fe1 Fe 0.74545(13) 0.74188(5) 0.55133(5) 0.0105(3) Uani 1 1 d . . . . .
Fe3 Fe 1.24845(13) 0.99454(5) 0.56156(5) 0.0108(3) Uani 1 1 d . . . . .
Fe4 Fe 0.75081(13) 1.24835(5) 0.55169(5) 0.0094(3) Uani 1 1 d . . . . .
Fe2 Fe 0.24689(13) 0.49646(5) 0.55074(5) 0.0094(3) Uani 1 1 d . . . . .
N12 N 0.3442(7) 0.5409(3) 0.5308(3) 0.014(2) Uani 1 1 d . U . . .
N13 N 0.2244(5) 0.4773(3) 0.4827(3) 0.015(2) Uani 1 1 d . . . . .
N20 N 0.6553(6) 1.2972(3) 0.5633(3) 0.012(2) Uani 1 1 d . . . . .
C28 C 0.4005(8) 0.5686(4) 0.5271(4) 0.015(3) Uani 1 1 d . U . . .
N30 N 1.1495(6) 1.4517(3) 0.5686(3) 0.022(2) Uani 1 1 d . . . . .
N28 N 0.8390(6) 1.1971(3) 0.5425(3) 0.013(2) Uani 1 1 d . . . . .
N1 N 0.7481(7) 0.7613(3) 0.4829(3) 0.012(2) Uani 1 1 d . U . . .
N29 N 0.8443(6) 1.2962(3) 0.5616(3) 0.012(2) Uani 1 1 d . . . . .
N25 N 1.1617(6) 0.9325(3) 0.5682(3) 0.016(2) Uani 1 1 d . . . . .
O1 O 0.7545(6) 0.7802(2) 0.3022(2) 0.0162(18) Uani 1 1 d . . . . .
N18 N -0.1610(6) 0.6946(3) 0.5389(3) 0.013(2) Uani 1 1 d . U . . .
N5 N 0.7443(7) 0.7249(3) 0.6202(3) 0.012(2) Uani 1 1 d . U . . .
N11 N 0.6543(6) 0.6928(3) 0.5398(3) 0.016(2) Uani 1 1 d . U . . .
C63 C 0.9004(8) 1.3238(4) 0.5640(4) 0.017(3) Uani 1 1 d . . . . .
N31 N 0.6552(6) 1.2021(3) 0.5392(3) 0.014(2) Uani 1 1 d . . . . .
N32 N 0.3386(6) 1.0549(3) 0.5588(3) 0.022(2) Uani 1 1 d . . . . .
C42 C -0.1022(8) 0.6689(4) 0.5343(4) 0.015(3) Uani 1 1 d . U . . .
N10 N 0.3546(6) 0.9489(3) 0.5847(3) 0.019(2) Uani 1 1 d . . . . .
C58 C 0.8996(7) 0.8121(4) 0.5705(4) 0.014(2) Uani 1 1 d . . . . .
N26 N 0.8385(6) 0.7886(3) 0.5647(3) 0.014(2) Uani 1 1 d . . . . .
C59 C 1.0870(8) 1.0684(4) 0.5328(4) 0.020(3) Uani 1 1 d . U . . .
N21 N 1.2109(6) 1.0172(3) 0.6337(3) 0.013(2) Uani 1 1 d . . . . .
C62 C 0.3952(8) 1.0831(4) 0.5529(4) 0.018(3) Uani 1 1 d . . . . .
C17 C 0.7267(7) 0.7575(4) 0.6539(4) 0.015(3) Uani 1 1 d . U . . .
H17 H 0.712132 0.790031 0.644743 0.018 Uiso 1 1 calc R U . . .
N24 N 1.2094(6) 1.0260(3) 0.9893(3) 0.015(2) Uani 1 1 d . . . . .
C64 C 1.0943(7) 1.4229(4) 0.5700(4) 0.015(2) Uani 1 1 d . U . . .
O4 O 1.1770(5) 1.0357(3) 0.8113(2) 0.0154(17) Uani 1 1 d . . . . .
O3 O 0.2223(5) 0.4618(2) 0.3014(2) 0.0175(18) Uani 1 1 d . . . . .
O2 O 0.7396(5) 0.7141(2) 0.8016(2) 0.0142(18) Uani 1 1 d . . . . .
C57 C 1.1097(7) 0.9026(3) 0.5726(4) 0.013(2) Uani 1 1 d . U . . .
N19 N 0.3351(6) 1.4434(3) 0.5592(3) 0.013(2) Uani 1 1 d . U . . .
N4 N 0.7507(7) 0.7698(3) 0.1212(3) 0.0111(19) Uani 1 1 d . U . . .
C60 C 0.8932(8) 1.1678(4) 0.5409(4) 0.021(3) Uani 1 1 d . . . . .
N9 N 0.6513(6) 0.7889(3) 0.5619(3) 0.015(2) Uani 1 1 d . . . . .
C29 C 0.1402(7) 0.4804(3) 0.4657(3) 0.016(2) Uani 1 1 d . U . . .
H29 H 0.092965 0.486651 0.487143 0.020 Uiso 1 1 calc R U . . .
C2 C 0.7488(9) 0.7423(3) 0.3996(4) 0.020(3) Uani 1 1 d . . . . .
H2 H 0.742934 0.718322 0.375552 0.024 Uiso 1 1 calc R U . . .
N8 N 0.7451(7) 0.7331(3) 0.9827(3) 0.0100(19) Uani 1 1 d . . . . .
C43 C 0.3876(7) 1.4138(4) 0.5643(4) 0.015(2) Uani 1 1 d . U . . .
C54 C 1.1247(7) 1.0146(4) 0.9769(4) 0.020(3) Uani 1 1 d . U . . .
H54 H 1.085362 1.003462 1.000832 0.024 Uiso 1 1 calc R U . . .
C26 C 0.4085(8) 0.9174(4) 0.5825(4) 0.020(3) Uani 1 1 d . . . . .
C52 C 1.1517(7) 1.0349(4) 0.8971(3) 0.014(2) Uani 1 1 d . . . . .
C10 C 0.7325(8) 0.7371(4) 0.1556(3) 0.015(3) Uani 1 1 d . U . . .
H10 H 0.716731 0.704647 0.146665 0.018 Uiso 1 1 calc R U . . .
C1 C 0.7462(8) 0.7296(4) 0.4473(3) 0.012(2) Uani 1 1 d . U . . .
H1 H 0.742680 0.695750 0.454900 0.015 Uiso 1 1 calc R U . . .
C53 C 1.0927(7) 1.0184(3) 0.9316(3) 0.016(2) Uani 1 1 d . U . . .
H53 H 1.032869 1.010133 0.924200 0.020 Uiso 1 1 calc R U . . .
N6 N 0.7854(6) 0.6412(3) 0.7785(3) 0.021(2) Uani 1 1 d . . . . .
N17 N 0.1606(6) 0.5500(3) 0.5431(3) 0.013(2) Uani 1 1 d . U . . .
N7 N 0.7847(6) 0.6417(3) 0.8277(3) 0.021(2) Uani 1 1 d . . . . .
C5 C 0.7553(8) 0.8097(3) 0.4707(4) 0.017(2) Uani 1 1 d . . . . .
H5 H 0.755679 0.833463 0.495117 0.021 Uiso 1 1 calc R U . . .
N27 N 1.1440(7) 1.0402(3) 0.5335(3) 0.021(2) Uani 1 1 d . . . . .
C41 C 0.1060(7) 0.5784(4) 0.5382(4) 0.015(2) Uani 1 1 d . U . . .
C24 C 0.7633(7) 0.6696(4) 0.9242(4) 0.017(2) Uani 1 1 d . . . . .
H24 H 0.773807 0.635977 0.917517 0.021 Uiso 1 1 calc R U . . .
C44 C 0.5932(7) 1.3225(3) 0.5670(4) 0.010(2) Uani 1 1 d . U . . .
C30 C 0.1205(7) 0.4747(3) 0.4190(3) 0.017(2) Uani 1 1 d . U . . .
H30 H 0.060924 0.477912 0.408261 0.020 Uiso 1 1 calc R U . . .
C33 C 0.2880(7) 0.4646(4) 0.4521(4) 0.015(3) Uani 1 1 d . . . . .
H33 H 0.346910 0.460269 0.463619 0.018 Uiso 1 1 calc R U . . .
C3 C 0.7603(9) 0.7914(4) 0.3888(4) 0.018(3) Uani 1 1 d . . . . .
C61 C 0.5963(8) 1.1756(4) 0.5371(4) 0.017(3) Uani 1 1 d . . . . .
C32 C 0.2725(7) 0.4573(3) 0.4046(4) 0.017(3) Uani 1 1 d . . . . .
H32 H 0.319309 0.447703 0.384141 0.021 Uiso 1 1 calc R U . . .
C8 C 0.7589(8) 0.7957(4) 0.2167(4) 0.019(3) Uani 1 1 d . . . . .
C4 C 0.7620(7) 0.8256(3) 0.4246(3) 0.017(2) Uani 1 1 d . U . . .
H4 H 0.767659 0.859486 0.417648 0.020 Uiso 1 1 calc R U . . .
C25 C 0.5917(8) 0.8149(4) 0.5662(4) 0.021(3) Uani 1 1 d . U . . .
C27 C 0.5974(8) 0.6645(4) 0.5353(4) 0.016(3) Uani 1 1 d . . . . .
N3 N 0.7893(6) 0.8557(3) 0.2790(3) 0.017(2) Uani 1 1 d . . . . .
N2 N 0.7883(6) 0.8541(3) 0.3281(3) 0.020(2) Uani 1 1 d . . . . .
C9 C 0.7358(8) 0.7483(4) 0.2030(4) 0.022(3) Uani 1 1 d . U . . .
H9 H 0.722531 0.724092 0.225964 0.026 Uiso 1 1 calc R U . . .
C16 C 0.7283(7) 0.7468(4) 0.7009(4) 0.013(3) Uani 1 1 d . . . . .
H16 H 0.713888 0.771189 0.723496 0.016 Uiso 1 1 calc R U . . .
C23 C 0.7616(7) 0.6859(3) 0.9700(4) 0.014(2) Uani 1 1 d . U . . .
H23 H 0.772801 0.662787 0.994352 0.017 Uiso 1 1 calc R U . . .
C13 C 0.7627(8) 0.6789(4) 0.6348(4) 0.018(3) Uani 1 1 d . . . . .
H13 H 0.773209 0.654444 0.611586 0.022 Uiso 1 1 calc R U . . .
C49 C 1.2661(8) 1.0149(4) 0.6692(4) 0.021(3) Uani 1 1 d . . . . .
H49 H 1.327273 1.009098 0.662727 0.025 Uiso 1 1 calc R U . . .
C45 C 1.1265(8) 1.0278(4) 0.6434(4) 0.021(3) Uani 1 1 d . . . . .
H45 H 1.085662 1.029513 0.617904 0.025 Uiso 1 1 calc R U . . .
N15 N 0.0845(7) 0.4699(4) 0.2744(3) 0.030(3) Uani 1 1 d . . . . .
N22 N 1.0357(6) 1.0351(3) 0.7857(3) 0.024(2) Uani 1 1 d . . . . .
C15 C 0.7514(8) 0.6994(4) 0.7154(4) 0.013(2) Uani 1 1 d . U . . .
C20 C 0.7494(8) 0.7024(4) 0.8878(4) 0.014(2) Uani 1 1 d . U . . .
C56 C 1.2385(8) 1.0474(4) 0.9092(4) 0.020(3) Uani 1 1 d . . . . .
H56 H 1.279270 1.059286 0.886306 0.024 Uiso 1 1 calc R U . . .
N14 N 0.0801(7) 0.4683(3) 0.3233(3) 0.030(2) Uani 1 1 d . . . . .
C101 C 0.2605(8) 0.9024(4) 0.7660(4) 0.020(3) Uani 1 1 d . U . . .
C46 C 1.0938(9) 1.0365(4) 0.6888(4) 0.032(3) Uani 1 1 d . . . . .
H46 H 1.033538 1.045371 0.694300 0.038 Uiso 1 1 calc R U . . .
C69 C 1.0043(8) 0.7066(3) 0.7357(3) 0.018(2) Uani 1 1 d . U . . .
C31 C 0.1881(8) 0.4644(4) 0.3878(4) 0.018(3) Uani 1 1 d . . . . .
C14 C 0.7669(7) 0.6658(4) 0.6812(4) 0.018(3) Uani 1 1 d . U . . .
H14 H 0.780718 0.632988 0.689540 0.021 Uiso 1 1 calc R U . . .
C6 C 0.7686(7) 0.8103(4) 0.3403(4) 0.016(3) Uani 1 1 d . . . . .
C19 C 0.7567(8) 0.6855(4) 0.8397(4) 0.015(2) Uani 1 1 d . U . . .
C55 C 1.2633(8) 1.0419(4) 0.9560(4) 0.020(3) Uani 1 1 d . . . . .
H55 H 1.322603 1.050078 0.964587 0.024 Uiso 1 1 calc R U . . .
C7 C 0.7677(7) 0.8113(4) 0.2655(4) 0.016(3) Uani 1 1 d . . . . .
N23 N 1.0355(6) 1.0348(3) 0.8359(3) 0.024(2) Uani 1 1 d . . . . .
C12 C 0.7764(7) 0.8292(4) 0.1815(4) 0.022(3) Uani 1 1 d . . . . .
H12 H 0.792553 0.861889 0.189293 0.026 Uiso 1 1 calc R U . . .
C65 C 0.9437(7) 0.7805(4) 0.6975(4) 0.021(3) Uani 1 1 d . . . . .
H65 H 0.931148 0.799121 0.670030 0.025 Uiso 1 1 calc R U . . .
C103 C 0.2458(8) 0.8812(4) 0.6838(4) 0.028(3) Uani 1 1 d . U . . .
H103 H 0.268151 0.880736 0.652443 0.033 Uiso 1 1 calc R U . . .
C22 C 0.7284(7) 0.7649(4) 0.9471(4) 0.018(3) Uani 1 1 d . . . . .
H22 H 0.715287 0.797994 0.954641 0.022 Uiso 1 1 calc R U . . .
C106 C 0.1715(7) 0.8837(4) 0.7734(4) 0.021(3) Uani 1 1 d . U . . .
C48 C 1.2406(8) 1.0205(3) 0.7157(4) 0.018(3) Uani 1 1 d . U . . .
H48 H 1.282624 1.016750 0.740417 0.022 Uiso 1 1 calc R U . . .
C66 C 0.9214(8) 0.7985(4) 0.7410(4) 0.026(3) Uani 1 1 d . . . . .
H66 H 0.892666 0.829457 0.743018 0.031 Uiso 1 1 calc R U . . .
C102 C 0.2982(8) 0.9012(4) 0.7195(4) 0.023(3) Uani 1 1 d . U . . .
C105 C 0.1267(8) 0.8641(4) 0.7369(4) 0.031(3) Uani 1 1 d . U . . .
H105 H 0.068653 0.851430 0.742337 0.037 Uiso 1 1 calc R U . . .
C18 C 0.7597(8) 0.6841(4) 0.7647(4) 0.016(2) Uani 1 1 d . . . . .
C11 C 0.7705(7) 0.8152(4) 0.1352(4) 0.016(3) Uani 1 1 d . . . . .
H11 H 0.781155 0.839318 0.111725 0.020 Uiso 1 1 calc R U . . .
C76 C 1.0410(8) 0.6531(4) 0.8179(4) 0.030(3) Uani 1 1 d . . . . .
H76 H 1.053604 0.635212 0.845835 0.036 Uiso 1 1 calc R U . . .
C21 C 0.7297(7) 0.7512(4) 0.9003(4) 0.017(3) Uani 1 1 d . . . . .
H21 H 0.717378 0.774675 0.876512 0.020 Uiso 1 1 calc R U . . .
C100 C 0.3096(7) 0.9216(4) 0.8043(4) 0.020(3) Uani 1 1 d . U . . .
C51 C 1.1173(7) 1.0351(4) 0.8485(4) 0.020(3) Uani 1 1 d . . . . .
C34 C 0.1607(8) 0.4637(4) 0.3377(4) 0.020(3) Uani 1 1 d . . . . .
C104 C 0.1612(9) 0.8617(4) 0.6926(4) 0.037(3) Uani 1 1 d . U . . .
H104 H 0.128101 0.846859 0.667879 0.044 Uiso 1 1 calc R U . . .
C47 C 1.1546(7) 1.0313(4) 0.7252(4) 0.019(3) Uani 1 1 d . U . . .
C99 C 0.3973(7) 0.9394(4) 0.7966(4) 0.023(3) Uani 1 1 d . U . . .
C35 C 0.1663(8) 0.4658(4) 0.2620(4) 0.022(3) Uani 1 1 d . . . . .
C97 C 0.3837(8) 0.9199(4) 0.7136(5) 0.033(3) Uani 1 1 d . U . . .
H97 H 0.409147 0.919753 0.682907 0.039 Uiso 1 1 calc R U . . .
C50 C 1.1197(8) 1.0345(4) 0.7733(4) 0.022(3) Uani 1 1 d . U . . .
C98 C 0.4324(9) 0.9385(5) 0.7498(4) 0.037(4) Uani 1 1 d . U . . .
H98 H 0.490379 0.950919 0.743989 0.044 Uiso 1 1 calc R U . . .
C111 C 0.4113(10) 0.9563(4) 0.8799(5) 0.049(4) Uani 1 1 d . U . . .
H111 H 0.446729 0.967395 0.905497 0.059 Uiso 1 1 calc R U . . .
C112 C 0.4460(10) 0.9557(4) 0.8353(5) 0.052(4) Uani 1 1 d . U . . .
H112 H 0.505286 0.966828 0.830601 0.062 Uiso 1 1 calc R U . . .
C110 C 0.3259(9) 0.9409(4) 0.8880(5) 0.033(3) Uani 1 1 d . U . . .
H110 H 0.302245 0.942259 0.918985 0.040 Uiso 1 1 calc R U . . .
C70 C 0.9858(8) 0.7335(3) 0.6933(3) 0.017(2) Uani 1 1 d . U . . .
C73 C 1.0681(8) 0.6416(5) 0.6878(4) 0.033(3) Uani 1 1 d . . . . .
H73 H 1.096926 0.610792 0.685049 0.040 Uiso 1 1 calc R U . . .
C77 C 1.0007(8) 0.6993(3) 0.8222(4) 0.027(3) Uani 1 1 d . . . . .
C71 C 1.0109(8) 0.7141(4) 0.6496(4) 0.028(3) Uani 1 1 d . . . . .
H71 H 1.001354 0.732270 0.621545 0.034 Uiso 1 1 calc R U . . .
C72 C 1.0492(8) 0.6690(4) 0.6477(4) 0.033(3) Uani 1 1 d . . . . .
H72 H 1.063602 0.655596 0.617713 0.040 Uiso 1 1 calc R U . . .
C75 C 1.0631(7) 0.6327(4) 0.7754(4) 0.030(3) Uani 1 1 d . . . . .
H75 H 1.090112 0.601284 0.773996 0.036 Uiso 1 1 calc R U . . .
C74 C 1.0445(7) 0.6598(4) 0.7328(4) 0.023(3) Uani 1 1 d . . . . .
C79 C 0.9388(7) 0.7647(4) 0.8682(4) 0.027(3) Uani 1 1 d . . . . .
H79 H 0.923064 0.777413 0.898237 0.033 Uiso 1 1 calc R U . . .
C78 C 0.9799(8) 0.7187(4) 0.8646(4) 0.031(3) Uani 1 1 d . . . . .
H78 H 0.993327 0.700931 0.892483 0.037 Uiso 1 1 calc R U . . .
C68 C 0.9815(7) 0.7262(3) 0.7801(4) 0.019(2) Uani 1 1 d . . . . .
C92 C 0.4878(10) 0.7218(5) 0.6596(5) 0.058(4) Uani 1 1 d . U . . .
H92 H 0.484157 0.722578 0.626157 0.069 Uiso 1 1 calc R U . . .
C91 C 0.4623(9) 0.7625(5) 0.6845(5) 0.053(4) Uani 1 1 d . U . . .
H91 H 0.443616 0.791510 0.668896 0.063 Uiso 1 1 calc R U . . .
C118 C 0.7714(10) 0.9149(4) 0.6552(5) 0.045(4) Uani 1 1 d . U . . .
C120 C 0.6354(8) 0.8865(4) 0.6876(4) 0.033(3) Uani 1 1 d . U . . .
H120 H 0.576138 0.875318 0.682793 0.039 Uiso 1 1 calc R U . . .
C122 C 0.7628(8) 0.9045(4) 0.7394(4) 0.020(3) Uani 1 1 d . U . . .
C121 C 0.6718(8) 0.8876(5) 0.7350(5) 0.031(3) Uani 1 1 d . U . . .
C119 C 0.6848(10) 0.9011(4) 0.6503(5) 0.041(4) Uani 1 1 d . U . . .
H119 H 0.658335 0.901785 0.619882 0.049 Uiso 1 1 calc R U . . .
C125 C 0.6637(9) 0.8761(5) 0.8192(5) 0.042(4) Uani 1 1 d . U . . .
H125 H 0.630698 0.866591 0.846321 0.051 Uiso 1 1 calc R U . . .
C117 C 0.8095(9) 0.9181(4) 0.6992(5) 0.032(3) Uani 1 1 d . U . . .
C109 C 0.2714(8) 0.9227(4) 0.8501(4) 0.026(3) Uani 1 1 d . U . . .
C124 C 0.7500(11) 0.8926(4) 0.8236(5) 0.045(3) Uani 1 1 d . U . . .
H124 H 0.775342 0.894779 0.854266 0.054 Uiso 1 1 calc R U . . .
C113 C 0.8204(11) 0.9296(5) 0.6145(6) 0.059(4) Uani 1 1 d . U . . .
H113 H 0.793724 0.929299 0.584157 0.071 Uiso 1 1 calc R U . . .
C115 C 0.9484(10) 0.9447(5) 0.6649(6) 0.056(4) Uani 1 1 d . U . . .
H115 H 1.009219 0.953771 0.667686 0.068 Uiso 1 1 calc R U . . .
C107 C 0.1343(7) 0.8870(4) 0.8218(4) 0.022(3) Uani 1 1 d . U . . .
H107 H 0.075464 0.875974 0.828060 0.026 Uiso 1 1 calc R U . . .
C127 C 0.8901(9) 0.9225(4) 0.7885(5) 0.046(4) Uani 1 1 d . U . . .
H127 H 0.917484 0.926455 0.818464 0.055 Uiso 1 1 calc R U . . .
C123 C 0.8006(9) 0.9061(5) 0.7858(5) 0.040(4) Uani 1 1 d . U . . .
C116 C 0.9018(10) 0.9322(4) 0.7037(6) 0.045(4) Uani 1 1 d . U . . .
C114 C 0.9077(12) 0.9445(5) 0.6205(6) 0.065(5) Uani 1 1 d . U . . .
H114 H 0.940914 0.954827 0.593829 0.078 Uiso 1 1 calc R U . . .
C126 C 0.6256(9) 0.8734(4) 0.7748(5) 0.045(4) Uani 1 1 d . U . . .
H126 H 0.566351 0.861632 0.771700 0.054 Uiso 1 1 calc R U . . .
C108 C 0.1840(8) 0.9054(4) 0.8562(4) 0.033(3) Uani 1 1 d . U . . .
H108 H 0.158901 0.906889 0.886867 0.040 Uiso 1 1 calc R U . . .
C128 C 0.9370(10) 0.9327(5) 0.7488(5) 0.045(4) Uani 1 1 d . U . . .
H128 H 0.998212 0.940694 0.752169 0.054 Uiso 1 1 calc R U . . .
C67 C 0.9401(7) 0.7723(4) 0.7835(4) 0.026(3) Uani 1 1 d . . . . .
C80 C 0.9211(7) 0.7916(4) 0.8273(4) 0.023(3) Uani 1 1 d . . . . .
H80 H 0.895970 0.823461 0.829680 0.028 Uiso 1 1 calc R U . . .
C90 C 0.4651(5) 0.7595(3) 0.7360(2) 0.035(3) Uani 1 1 d G U . . .
C89 C 0.4377(5) 0.7996(2) 0.7625(3) 0.042(4) Uani 1 1 d G U . . .
H89 H 0.415988 0.828094 0.747143 0.051 Uiso 1 1 calc R U . . .
C88 C 0.4421(5) 0.7979(2) 0.8114(3) 0.053(4) Uani 1 1 d G U . . .
H88 H 0.423388 0.825365 0.829489 0.063 Uiso 1 1 calc R U . . .
C87 C 0.4739(6) 0.7562(3) 0.83386(19) 0.037(3) Uani 1 1 d G U . . .
H87 H 0.476934 0.755102 0.867293 0.044 Uiso 1 1 calc R U . . .
C86 C 0.5013(5) 0.7161(2) 0.8074(2) 0.029(3) Uani 1 1 d G U . . .
C85 C 0.4969(5) 0.7177(2) 0.7585(2) 0.021(2) Uani 1 1 d G U . . .
C82 C 0.5541(8) 0.6327(5) 0.8056(4) 0.038(3) Uani 1 1 d . U . . .
H82 H 0.572587 0.603786 0.821436 0.046 Uiso 1 1 calc R U . . .
C81 C 0.5317(8) 0.6714(4) 0.8303(4) 0.033(3) Uani 1 1 d . U . . .
H81 H 0.535405 0.670175 0.863717 0.039 Uiso 1 1 calc R U . . .
C36 C 0.1986(8) 0.4686(4) 0.2132(4) 0.021(3) Uani 1 1 d . . . . .
C39 C 0.2989(7) 0.4807(3) 0.1510(3) 0.014(2) Uani 1 1 d . U . . .
H39 H 0.358738 0.483792 0.140571 0.017 Uiso 1 1 calc R U . . .
C37 C 0.1306(7) 0.4682(4) 0.1809(4) 0.023(3) Uani 1 1 d . U . . .
H37 H 0.070955 0.462251 0.190372 0.027 Uiso 1 1 calc R U . . .
C38 C 0.1512(7) 0.4767(4) 0.1345(3) 0.017(3) Uani 1 1 d . . . . .
H38 H 0.103708 0.477642 0.112380 0.020 Uiso 1 1 calc R U . . .
C40 C 0.2841(7) 0.4733(4) 0.1989(4) 0.017(3) Uani 1 1 d . . . . .
H40 H 0.332105 0.471589 0.220715 0.020 Uiso 1 1 calc R U . . .
N16 N 0.2333(6) 0.4838(3) 0.1184(3) 0.016(2) Uani 1 1 d . . . . .
C94 C 0.5442(6) 0.6358(3) 0.6565(2) 0.055(4) Uani 1 1 d G U . . .
H94 H 0.541914 0.636775 0.623095 0.066 Uiso 1 1 calc R U . . .
C93 C 0.5205(5) 0.6770(3) 0.6826(2) 0.039(3) Uani 1 1 d G U . . .
C84 C 0.5239(5) 0.6756(2) 0.7315(2) 0.025(3) Uani 1 1 d G U . . .
C83 C 0.5511(6) 0.6331(3) 0.7544(2) 0.029(3) Uani 1 1 d G U . . .
C96 C 0.5748(5) 0.5920(2) 0.7284(3) 0.050(4) Uani 1 1 d G U . . .
H96 H 0.593367 0.562998 0.744045 0.060 Uiso 1 1 calc R U . . .
C95 C 0.5714(5) 0.5934(3) 0.6794(3) 0.059(4) Uani 1 1 d G U . . .
H95 H 0.587614 0.565283 0.661649 0.070 Uiso 1 1 calc R U . . .

loop_
_atom_site_aniso_label
_atom_site_aniso_U_11
_atom_site_aniso_U_22
_atom_site_aniso_U_33
_atom_site_aniso_U_23
_atom_site_aniso_U_13
_atom_site_aniso_U_12
Au3 0.0153(2) 0.01867(18) 0.01170(18) 0.00105(14) -0.0015(2) -0.0041(2)
Au5 0.0148(2) 0.01797(18) 0.01200(19) -0.00037(14) -0.0012(2) 0.0023(2)
Au7 0.0136(3) 0.01718(17) 0.01355(19) 0.00102(14) -0.0004(2) -0.0051(2)
Au2 0.0187(3) 0.01906(18) 0.01154(18) 0.00181(14) 0.0002(2) -0.0059(3)
Au6 0.0133(3) 0.01647(18) 0.01370(18) 0.00044(13) 0.0008(2) 0.0042(3)
Au4 0.0148(2) 0.01672(17) 0.01268(19) -0.00091(14) 0.0013(2) 0.0022(2)
Au8 0.0151(3) 0.01545(17) 0.01462(19) -0.00063(14) 0.0002(2) -0.0033(2)
Au1 0.0200(3) 0.0314(2) 0.01331(19) 0.00220(16) 0.0009(2) 0.0135(3)
Fe1 0.0097(9) 0.0127(7) 0.0092(8) 0.0011(6) -0.0011(8) 0.0000(7)
Fe3 0.0112(8) 0.0125(7) 0.0088(7) -0.0001(6) 0.0005(8) -0.0005(8)
Fe4 0.0095(8) 0.0110(8) 0.0078(8) -0.0003(6) -0.0006(8) -0.0018(8)
Fe2 0.0080(8) 0.0100(7) 0.0100(7) -0.0005(6) -0.0003(8) 0.0006(7)
N12 0.023(6) 0.012(4) 0.008(5) 0.002(4) -0.001(4) 0.001(4)
N13 0.008(6) 0.015(5) 0.021(5) 0.002(4) -0.004(4) 0.001(4)
N20 0.016(5) 0.011(4) 0.009(5) 0.002(4) -0.001(4) -0.009(4)
C28 0.019(6) 0.018(5) 0.009(5) 0.003(4) 0.007(5) 0.007(5)
N30 0.024(6) 0.022(5) 0.020(6) -0.004(4) -0.011(5) -0.001(5)
N28 0.010(5) 0.025(5) 0.004(5) -0.001(4) 0.000(4) -0.002(4)
N1 0.012(4) 0.017(4) 0.005(4) 0.006(3) -0.002(4) 0.004(4)
N29 0.015(6) 0.011(4) 0.011(5) 0.003(4) 0.002(4) -0.001(4)
N25 0.015(5) 0.022(5) 0.009(5) -0.001(4) -0.002(4) -0.002(4)
O1 0.026(5) 0.013(4) 0.010(4) 0.005(3) -0.003(4) 0.005(4)
N18 0.014(4) 0.017(4) 0.007(4) 0.008(3) 0.000(4) -0.004(4)
N5 0.008(4) 0.018(4) 0.011(4) 0.000(3) 0.007(4) -0.003(4)
N11 0.018(5) 0.023(4) 0.007(4) 0.001(4) -0.004(4) 0.004(4)
C63 0.019(7) 0.015(6) 0.017(6) -0.003(5) -0.004(5) 0.004(5)
N31 0.016(6) 0.009(5) 0.016(5) 0.000(4) 0.003(4) 0.004(4)
N32 0.022(6) 0.024(5) 0.020(6) -0.001(4) -0.002(5) -0.005(5)
C42 0.013(6) 0.025(6) 0.005(5) 0.002(4) 0.002(5) -0.005(5)
N10 0.009(5) 0.027(5) 0.021(6) 0.003(4) 0.000(4) 0.002(4)
C58 0.019(7) 0.016(6) 0.007(6) 0.002(5) 0.002(5) 0.004(5)
N26 0.022(6) 0.011(4) 0.008(5) -0.003(4) -0.004(4) 0.000(4)
C59 0.028(7) 0.024(6) 0.010(6) 0.000(5) 0.001(5) 0.005(5)
N21 0.012(5) 0.016(5) 0.011(5) 0.002(4) 0.002(4) 0.001(4)
C62 0.020(7) 0.022(6) 0.013(6) 0.000(5) -0.004(5) 0.007(5)
C17 0.010(6) 0.021(5) 0.012(6) 0.010(5) -0.004(4) -0.002(4)
N24 0.016(5) 0.011(4) 0.017(5) 0.000(4) -0.002(4) 0.004(4)
C64 0.018(6) 0.022(5) 0.005(5) 0.001(5) -0.003(5) 0.006(5)
O4 0.017(4) 0.022(4) 0.007(4) -0.004(3) 0.001(3) -0.001(3)
O3 0.029(5) 0.018(4) 0.005(4) 0.002(3) 0.002(3) 0.000(3)
O2 0.011(4) 0.020(4) 0.012(4) 0.000(3) -0.003(4) 0.002(4)
C57 0.013(3) 0.013(3) 0.012(3) 0.0006(14) 0.0001(14) 0.0003(14)
N19 0.015(4) 0.017(4) 0.007(4) 0.004(3) -0.003(3) -0.006(4)
N4 0.011(2) 0.011(2) 0.011(2) 0.0001(13) -0.0003(14) 0.0008(14)
C60 0.024(8) 0.029(7) 0.009(6) -0.003(5) 0.000(5) 0.001(6)
N9 0.019(6) 0.018(5) 0.007(5) 0.002(4) -0.003(4) -0.003(4)
C29 0.025(6) 0.019(5) 0.006(5) -0.005(4) 0.003(5) -0.002(5)
C2 0.029(7) 0.011(5) 0.021(7) 0.002(4) -0.002(7) -0.003(6)
N8 0.007(5) 0.012(4) 0.011(5) 0.000(3) 0.002(4) -0.003(4)
C43 0.014(5) 0.017(4) 0.013(5) 0.003(4) 0.006(4) -0.003(4)
C54 0.016(6) 0.026(6) 0.017(6) 0.002(5) -0.006(5) -0.004(5)
C26 0.017(7) 0.038(7) 0.005(6) -0.002(5) -0.001(5) 0.007(6)
C52 0.017(7) 0.018(6) 0.007(6) -0.003(4) -0.003(5) 0.009(5)
C10 0.015(3) 0.015(3) 0.015(3) 0.0008(14) 0.0003(14) -0.0002(14)
C1 0.013(3) 0.012(3) 0.012(3) 0.0000(14) -0.0009(14) 0.0001(14)
C53 0.019(6) 0.022(5) 0.008(5) -0.002(4) 0.008(5) 0.006(4)
N6 0.031(6) 0.017(5) 0.013(5) 0.000(4) 0.000(4) -0.004(4)
N17 0.004(5) 0.019(5) 0.017(5) 0.000(4) 0.001(4) -0.004(4)
N7 0.031(6) 0.019(5) 0.012(5) 0.000(4) -0.003(4) 0.004(4)
C5 0.018(7) 0.014(5) 0.021(6) -0.003(4) -0.007(6) 0.003(5)
N27 0.020(6) 0.032(6) 0.012(5) 0.000(4) 0.000(5) -0.003(5)
C41 0.015(3) 0.015(3) 0.015(3) 0.0003(14) 0.0004(14) -0.0003(14)
C24 0.013(6) 0.019(5) 0.021(6) 0.000(5) 0.006(5) 0.000(5)
C44 0.011(3) 0.010(3) 0.010(3) 0.0011(14) 0.0002(14) -0.0012(14)
C30 0.021(6) 0.020(5) 0.010(5) 0.010(4) -0.006(5) -0.003(5)
C33 0.006(6) 0.022(6) 0.018(6) 0.005(5) -0.004(5) 0.000(5)
C3 0.021(7) 0.018(6) 0.014(6) -0.003(5) -0.001(6) -0.001(6)
C61 0.022(7) 0.013(6) 0.017(6) 0.004(5) 0.002(6) 0.007(5)
C32 0.025(8) 0.014(6) 0.013(6) -0.004(4) 0.001(5) 0.008(5)
C8 0.018(7) 0.023(7) 0.014(7) -0.008(5) -0.001(6) 0.009(6)
C4 0.026(6) 0.013(5) 0.012(5) 0.004(4) -0.009(5) 0.001(5)
C25 0.022(7) 0.027(6) 0.013(6) 0.002(5) -0.008(5) 0.006(5)
C27 0.017(7) 0.019(6) 0.012(6) 0.003(5) -0.004(5) 0.001(5)
N3 0.022(6) 0.026(5) 0.005(5) 0.000(4) 0.003(4) 0.000(4)
N2 0.021(6) 0.021(5) 0.017(5) 0.002(4) 0.002(4) 0.000(4)
C9 0.022(3) 0.022(3) 0.022(3) 0.0011(14) -0.0006(14) 0.0002(14)
C16 0.014(7) 0.014(6) 0.011(6) 0.001(5) 0.000(5) 0.006(5)
C23 0.009(6) 0.011(5) 0.023(6) 0.001(4) 0.000(5) -0.002(4)
C13 0.020(7) 0.018(6) 0.017(6) -0.008(5) 0.001(5) -0.008(5)
C49 0.023(8) 0.028(6) 0.012(6) -0.011(5) 0.002(5) 0.002(5)
C45 0.017(7) 0.037(7) 0.008(6) 0.000(5) -0.002(5) 0.001(5)
N15 0.030(7) 0.050(7) 0.009(6) 0.000(5) -0.008(5) -0.003(5)
N22 0.029(6) 0.029(5) 0.014(5) 0.001(4) 0.004(4) 0.003(4)
C15 0.009(5) 0.017(5) 0.012(6) 0.010(4) -0.002(5) 0.000(5)
C20 0.011(5) 0.015(4) 0.017(5) -0.001(4) 0.005(5) 0.004(4)
C56 0.020(7) 0.024(6) 0.015(6) -0.006(5) 0.007(6) 0.000(5)
N14 0.031(7) 0.041(6) 0.017(6) -0.001(5) -0.002(5) 0.005(5)
C101 0.019(6) 0.015(5) 0.025(6) 0.008(5) 0.009(5) 0.005(5)
C46 0.039(8) 0.033(7) 0.023(7) 0.003(6) 0.004(6) -0.002(6)
C69 0.013(5) 0.021(4) 0.020(4) -0.004(3) -0.003(5) -0.009(5)
C31 0.025(7) 0.025(6) 0.004(6) -0.001(5) -0.003(5) -0.006(5)
C14 0.018(3) 0.017(3) 0.018(3) 0.0010(14) 0.0004(14) -0.0006(14)
C6 0.015(7) 0.019(6) 0.013(6) -0.002(5) -0.004(5) 0.009(5)
C19 0.015(3) 0.015(3) 0.015(3) 0.0006(14) -0.0004(14) -0.0002(14)
C55 0.015(7) 0.029(6) 0.016(6) 0.007(5) 0.003(6) -0.005(5)
C7 0.019(7) 0.014(6) 0.015(6) 0.006(5) 0.005(5) 0.007(5)
N23 0.025(6) 0.032(5) 0.014(5) 0.001(4) 0.001(4) -0.002(4)
C12 0.027(8) 0.019(6) 0.019(7) 0.004(5) 0.006(5) -0.009(5)
C65 0.023(7) 0.018(6) 0.021(7) 0.010(5) -0.011(5) -0.006(5)
C103 0.033(7) 0.032(6) 0.018(6) 0.008(5) 0.007(6) 0.005(6)
C22 0.016(7) 0.017(6) 0.021(7) 0.009(5) 0.004(5) 0.003(5)
C106 0.014(6) 0.022(6) 0.026(6) 0.003(5) -0.001(5) 0.007(5)
C48 0.025(5) 0.016(4) 0.014(5) -0.007(4) -0.007(5) 0.001(4)
C66 0.029(8) 0.016(6) 0.034(8) 0.005(5) -0.008(6) -0.003(5)
C102 0.021(6) 0.016(6) 0.030(7) 0.004(5) 0.010(5) 0.007(5)
C105 0.025(7) 0.022(6) 0.044(7) 0.009(5) 0.004(6) 0.013(5)
C18 0.024(7) 0.006(5) 0.017(6) 0.001(5) -0.004(6) -0.002(5)
C11 0.025(8) 0.017(6) 0.007(6) 0.002(5) 0.005(5) 0.004(5)
C76 0.027(8) 0.030(7) 0.033(8) 0.005(6) -0.007(6) -0.001(6)
C21 0.024(8) 0.015(5) 0.011(6) -0.001(4) 0.005(5) -0.004(5)
C100 0.019(6) 0.014(5) 0.029(7) 0.003(5) -0.003(5) 0.002(5)
C51 0.016(7) 0.013(6) 0.031(7) 0.007(5) 0.004(6) 0.003(5)
C34 0.027(8) 0.012(5) 0.021(7) 0.004(5) 0.004(6) 0.000(5)
C104 0.049(8) 0.032(6) 0.030(7) 0.001(5) -0.011(6) 0.010(6)
C47 0.030(6) 0.018(5) 0.007(5) 0.003(4) 0.008(5) 0.003(5)
C99 0.012(6) 0.014(5) 0.043(7) 0.005(5) -0.007(5) 0.001(5)
C35 0.031(8) 0.019(6) 0.015(6) 0.000(5) 0.000(6) -0.007(6)
C97 0.021(7) 0.032(6) 0.045(8) 0.014(6) 0.019(6) 0.013(5)
C50 0.029(7) 0.011(5) 0.027(6) 0.002(5) -0.003(6) -0.001(5)
C98 0.023(7) 0.028(7) 0.060(9) 0.018(6) 0.008(6) -0.007(6)
C111 0.067(9) 0.026(6) 0.054(8) 0.004(6) -0.035(8) 0.006(7)
C112 0.044(8) 0.034(7) 0.077(9) 0.010(7) -0.017(8) -0.003(6)
C110 0.042(8) 0.017(6) 0.040(7) 0.005(5) -0.004(6) 0.012(6)
C70 0.016(3) 0.017(2) 0.017(2) 0.0007(13) 0.0001(14) -0.0008(14)
C73 0.018(7) 0.050(8) 0.032(8) -0.020(6) 0.000(6) 0.006(6)
C77 0.020(7) 0.027(5) 0.034(6) 0.006(5) 0.000(7) 0.001(7)
C71 0.027(7) 0.032(6) 0.026(6) 0.008(5) 0.000(6) 0.001(7)
C72 0.028(8) 0.048(8) 0.023(7) -0.016(6) -0.005(6) -0.013(6)
C75 0.018(7) 0.026(6) 0.046(9) -0.001(6) 0.007(6) 0.011(5)
C74 0.017(7) 0.023(6) 0.028(7) -0.003(5) 0.001(5) -0.003(5)
C79 0.022(7) 0.046(8) 0.014(7) -0.011(6) 0.009(5) -0.014(6)
C78 0.026(7) 0.045(7) 0.020(6) 0.005(5) -0.008(6) -0.011(6)
C68 0.008(6) 0.018(5) 0.031(6) 0.004(4) 0.000(5) -0.004(5)
C92 0.043(6) 0.078(6) 0.052(6) 0.000(5) 0.000(6) -0.015(6)
C91 0.037(8) 0.063(8) 0.058(8) 0.030(7) -0.010(7) -0.012(6)
C118 0.056(9) 0.023(6) 0.056(8) 0.002(6) 0.001(7) 0.019(6)
C120 0.026(7) 0.031(6) 0.041(7) -0.002(6) -0.002(6) 0.006(6)
C122 0.022(6) 0.013(5) 0.026(5) -0.011(4) -0.004(5) 0.008(4)
C121 0.034(7) 0.025(6) 0.034(7) 0.001(6) 0.010(6) 0.006(6)
C119 0.051(8) 0.033(7) 0.039(7) -0.007(6) -0.012(7) 0.015(6)
C125 0.042(8) 0.047(8) 0.038(8) -0.001(6) 0.001(6) 0.013(7)
C117 0.032(7) 0.014(6) 0.049(8) -0.003(5) 0.006(6) 0.012(5)
C109 0.026(7) 0.019(6) 0.034(7) 0.004(5) -0.011(5) 0.003(5)
C124 0.058(8) 0.044(7) 0.033(7) -0.006(6) -0.003(7) 0.014(7)
C113 0.073(10) 0.036(7) 0.068(9) 0.009(7) 0.019(8) 0.028(7)
C115 0.041(8) 0.034(7) 0.095(10) -0.006(7) 0.023(8) 0.003(6)
C107 0.008(5) 0.023(5) 0.034(7) 0.001(5) 0.006(5) 0.000(5)
C127 0.046(8) 0.029(7) 0.062(9) -0.021(6) -0.017(7) 0.010(6)
C123 0.034(7) 0.028(7) 0.056(9) -0.022(6) -0.004(7) 0.017(6)
C116 0.042(8) 0.024(6) 0.070(9) -0.003(7) 0.016(8) 0.010(6)
C114 0.071(10) 0.037(7) 0.088(10) 0.006(8) 0.020(9) 0.029(7)
C126 0.042(8) 0.036(7) 0.058(9) -0.010(6) -0.005(7) 0.005(6)
C108 0.036(8) 0.029(6) 0.034(7) 0.012(5) 0.013(6) 0.013(6)
C128 0.028(8) 0.033(7) 0.075(10) -0.016(6) 0.006(7) 0.002(6)
C67 0.019(7) 0.029(7) 0.031(8) 0.002(6) -0.011(6) -0.011(5)
C80 0.019(7) 0.023(6) 0.027(7) -0.010(5) 0.001(5) -0.007(5)
C90 0.016(6) 0.042(7) 0.048(7) 0.018(6) 0.000(6) -0.011(5)
C89 0.023(7) 0.036(7) 0.068(8) 0.021(7) -0.004(7) -0.008(6)
C88 0.035(8) 0.050(8) 0.072(9) 0.000(7) 0.020(7) -0.007(6)
C87 0.034(7) 0.038(6) 0.038(7) -0.013(5) 0.013(6) -0.009(6)
C86 0.035(7) 0.021(5) 0.032(6) -0.002(4) -0.007(7) -0.001(7)
C85 0.023(7) 0.025(5) 0.015(5) 0.001(4) 0.006(6) -0.013(6)
C82 0.017(7) 0.051(7) 0.045(8) 0.007(6) 0.006(6) 0.006(6)
C81 0.035(7) 0.038(6) 0.026(6) 0.003(5) 0.001(6) -0.008(6)
C36 0.029(8) 0.019(6) 0.014(6) 0.004(5) -0.005(6) 0.002(5)
C39 0.014(3) 0.014(3) 0.014(3) -0.0002(14) -0.0007(14) -0.0004(14)
C37 0.013(5) 0.033(5) 0.022(5) 0.002(4) 0.008(4) 0.000(4)
C38 0.017(7) 0.024(6) 0.009(6) -0.001(5) -0.006(5) -0.001(5)
C40 0.020(7) 0.009(6) 0.020(7) -0.005(5) -0.003(5) 0.003(5)
N16 0.011(6) 0.019(5) 0.016(5) 0.000(4) 0.002(4) 0.006(4)
C94 0.039(6) 0.075(7) 0.052(6) -0.013(5) 0.007(5) -0.030(5)
C93 0.024(7) 0.056(7) 0.038(7) -0.021(6) 0.014(6) -0.017(6)
C84 0.020(6) 0.041(6) 0.016(5) -0.005(5) 0.005(5) -0.010(5)
C83 0.024(7) 0.024(6) 0.038(7) -0.007(5) 0.007(5) -0.003(5)
C96 0.041(6) 0.046(6) 0.063(7) -0.005(5) 0.004(5) -0.009(5)
C95 0.049(6) 0.059(6) 0.068(7) -0.020(6) 0.014(5) -0.017(5)

loop_
_atom_type_symbol
_atom_type_description
_atom_type_scat_dispersion_real
_atom_type_scat_dispersion_imag
_atom_type_scat_source
C C 0.0033 0.0016 'International Tables Vol C Tables 4.2.6.8 and 6.1.1.4'
H H 0.0000 0.0000 'International Tables Vol C Tables 4.2.6.8 and 6.1.1.4'
Au Au -2.0133 8.8022 'International Tables Vol C Tables 4.2.6.8 and 6.1.1.4'
Fe Fe 0.3463 0.8444 'International Tables Vol C Tables 4.2.6.8 and 6.1.1.4'
N N 0.0061 0.0033 'International Tables Vol C Tables 4.2.6.8 and 6.1.1.4'
O O 0.0106 0.0060 'International Tables Vol C Tables 4.2.6.8 and 6.1.1.4'

loop_
_geom_angle_atom_site_label_1
_geom_angle_atom_site_label_2
_geom_angle_atom_site_label_3
_geom_angle
_geom_angle_site_symmetry_1
_geom_angle_site_symmetry_3
_geom_angle_publ_flag
C58 Au3 Au2 93.8(3) . 4_566 ?
C57 Au3 Au2 81.8(3) . 4_566 ?
C57 Au3 C58 174.2(4) . . ?
C59 Au5 Au4 93.5(3) . 4_576 ?
C59 Au5 C60 177.8(4) . . ?
C60 Au5 Au4 88.6(3) . 4_576 ?
C63 Au7 Au8 86.1(3) . 4_576 ?
C64 Au7 Au8 94.6(3) . 4_576 ?
C64 Au7 C63 178.8(4) . . ?
C28 Au2 Au3 100.9(3) . 4_466 ?
C27 Au2 Au3 83.9(3) . 4_466 ?
C27 Au2 C28 175.2(4) . . ?
C42 Au6 Au1 86.9(3) . 4_466 ?
C42 Au6 C41 174.4(4) . . ?
C41 Au6 Au1 98.6(3) . 4_466 ?
C43 Au4 Au5 81.8(3) . 4_476 ?
C44 Au4 Au5 94.3(3) . 4_476 ?
C44 Au4 C43 175.7(4) . . ?
C62 Au8 Au7 99.1(3) . 4_476 ?
C62 Au8 C61 174.8(4) . . ?
C61 Au8 Au7 85.9(3) . 4_476 ?
C26 Au1 Au6 94.2(3) . 4_566 ?
C26 Au1 C25 178.2(5) . . ?
C25 Au1 Au6 86.4(3) . 4_566 ?
N18 Fe1 N1 89.2(4) 1_655 . ?
N18 Fe1 N5 91.7(4) 1_655 . ?
N18 Fe1 N11 91.2(3) 1_655 . ?
N5 Fe1 N1 177.9(4) . . ?
N11 Fe1 N1 91.9(4) . . ?
N11 Fe1 N5 89.9(4) . . ?
N26 Fe1 N1 90.1(4) . . ?
N26 Fe1 N18 87.1(4) . 1_655 ?
N26 Fe1 N5 88.1(4) . . ?
N26 Fe1 N11 177.4(4) . . ?
N26 Fe1 N9 93.5(3) . . ?
N9 Fe1 N1 89.4(4) . . ?
N9 Fe1 N18 178.5(4) . 1_655 ?
N9 Fe1 N5 89.7(4) . . ?
N9 Fe1 N11 88.2(4) . . ?
N25 Fe3 N21 89.1(3) . . ?
N25 Fe3 N24 93.2(3) . 2_774 ?
N25 Fe3 N27 92.7(3) . . ?
N32 Fe3 N25 176.5(3) 1_655 . ?
N32 Fe3 N21 88.8(3) 1_655 . ?
N32 Fe3 N24 88.9(3) 1_655 2_774 ?
N32 Fe3 N27 90.1(3) 1_655 . ?
N10 Fe3 N25 88.1(3) 1_655 . ?
N10 Fe3 N32 89.3(3) 1_655 1_655 ?
N10 Fe3 N21 94.0(3) 1_655 . ?
N10 Fe3 N24 85.6(3) 1_655 2_774 ?
N10 Fe3 N27 176.3(4) 1_655 . ?
N21 Fe3 N24 177.6(3) . 2_774 ?
N27 Fe3 N21 89.6(3) . . ?
N27 Fe3 N24 90.7(3) . 2_774 ?
N20 Fe4 N4 89.7(4) . 2_675 ?
N20 Fe4 N8 90.9(4) . 2_674 ?
N28 Fe4 N20 175.9(3) . . ?
N28 Fe4 N31 90.6(3) . . ?
N28 Fe4 N4 87.8(4) . 2_675 ?
N28 Fe4 N8 91.7(4) . 2_674 ?
N29 Fe4 N20 92.7(3) . . ?
N29 Fe4 N28 90.6(4) . . ?
N29 Fe4 N31 177.3(4) . . ?
N29 Fe4 N4 91.9(4) . 2_675 ?
N29 Fe4 N8 87.1(3) . 2_674 ?
N31 Fe4 N20 86.1(3) . . ?
N31 Fe4 N4 90.6(4) . 2_675 ?
N31 Fe4 N8 90.5(4) . 2_674 ?
N8 Fe4 N4 178.8(4) 2_674 2_675 ?
N12 Fe2 N13 90.5(3) . . ?
N12 Fe2 N16 90.0(4) . 2_565 ?
N30 Fe2 N12 178.3(4) 1_445 . ?
N30 Fe2 N13 87.8(4) 1_445 . ?
N30 Fe2 N19 90.7(3) 1_445 1_545 ?
N30 Fe2 N16 91.7(4) 1_445 2_565 ?
N19 Fe2 N12 89.4(4) 1_545 . ?
N19 Fe2 N13 92.2(3) 1_545 . ?
N19 Fe2 N16 89.0(3) 1_545 2_565 ?
N17 Fe2 N12 90.0(3) . . ?
N17 Fe2 N13 88.6(3) . . ?
N17 Fe2 N30 90.0(4) . 1_445 ?
N17 Fe2 N19 178.9(4) . 1_545 ?
N17 Fe2 N16 90.2(3) . 2_565 ?
N16 Fe2 N13 178.8(4) 2_565 . ?
C28 N12 Fe2 168.6(9) . . ?
C29 N13 Fe2 118.6(7) . . ?
C33 N13 Fe2 124.4(7) . . ?
C33 N13 C29 116.9(9) . . ?
C44 N20 Fe4 172.3(8) . . ?
N12 C28 Au2 173.7(9) . . ?
C64 N30 Fe2 166.6(9) . 1_665 ?
C60 N28 Fe4 174.2(9) . . ?
C1 N1 Fe1 124.0(6) . . ?
C1 N1 C5 116.0(8) . . ?
C5 N1 Fe1 120.0(7) . . ?
C63 N29 Fe4 175.1(9) . . ?
C57 N25 Fe3 173.8(8) . . ?
C7 O1 C6 101.9(8) . . ?
C42 N18 Fe1 174.4(9) . 1_455 ?
C17 N5 Fe1 123.1(7) . . ?
C17 N5 C13 116.3(9) . . ?
C13 N5 Fe1 120.6(7) . . ?
C27 N11 Fe1 175.9(9) . . ?
N29 C63 Au7 178.5(10) . . ?
C61 N31 Fe4 172.1(9) . . ?
C62 N32 Fe3 169.5(9) . 1_455 ?
N18 C42 Au6 174.4(10) . . ?
C26 N10 Fe3 157.3(9) . 1_455 ?
N26 C58 Au3 174.1(10) . . ?
C58 N26 Fe1 172.1(9) . . ?
N27 C59 Au5 176.8(10) . . ?
C49 N21 Fe3 122.5(7) . . ?
C49 N21 C45 117.1(9) . . ?
C45 N21 Fe3 119.8(7) . . ?
N32 C62 Au8 178.2(10) . . ?
N5 C17 H17 118.2 . . ?
N5 C17 C16 123.6(10) . . ?
C16 C17 H17 118.2 . . ?
C54 N24 Fe3 116.8(7) . 2_775 ?
C55 N24 Fe3 124.8(7) . 2_775 ?
C55 N24 C54 117.8(9) . . ?
N30 C64 Au7 175.2(10) . . ?
C50 O4 C51 101.0(8) . . ?
C34 O3 C35 100.9(8) . . ?
C19 O2 C18 103.0(8) . . ?
N25 C57 Au3 172.0(9) . . ?
C43 N19 Fe2 178.2(9) . 1_565 ?
C10 N4 Fe4 122.4(7) . 2_674 ?
C11 N4 Fe4 121.3(7) . 2_674 ?
C11 N4 C10 116.3(9) . . ?
N28 C60 Au5 177.6(10) . . ?
C25 N9 Fe1 175.2(9) . . ?
N13 C29 H29 118.7 . . ?
N13 C29 C30 122.7(10) . . ?
C30 C29 H29 118.7 . . ?
C1 C2 H2 121.4 . . ?
C3 C2 H2 121.4 . . ?
C3 C2 C1 117.2(10) . . ?
C23 N8 Fe4 119.1(7) . 2_675 ?
C22 N8 Fe4 124.5(7) . 2_675 ?
C22 N8 C23 116.3(9) . . ?
N19 C43 Au4 172.8(9) . . ?
N24 C54 H54 118.2 . . ?
N24 C54 C53 123.6(10) . . ?
C53 C54 H54 118.2 . . ?
N10 C26 Au1 176.0(9) . . ?
C53 C52 C51 115.8(10) . . ?
C56 C52 C53 120.0(9) . . ?
C56 C52 C51 124.1(10) . . ?
N4 C10 H10 118.4 . . ?
N4 C10 C9 123.3(10) . . ?
C9 C10 H10 118.4 . . ?
N1 C1 C2 124.9(9) . . ?
N1 C1 H1 117.6 . . ?
C2 C1 H1 117.6 . . ?
C54 C53 C52 117.2(10) . . ?
C54 C53 H53 121.4 . . ?
C52 C53 H53 121.4 . . ?
C18 N6 N7 107.0(9) . . ?
C41 N17 Fe2 175.0(9) . . ?
C19 N7 N6 105.8(8) . . ?
N1 C5 H5 118.4 . . ?
N1 C5 C4 123.2(9) . . ?
C4 C5 H5 118.4 . . ?
C59 N27 Fe3 159.0(9) . . ?
N17 C41 Au6 174.8(10) . . ?
C23 C24 H24 120.2 . . ?
C23 C24 C20 119.5(9) . . ?
C20 C24 H24 120.2 . . ?
N20 C44 Au4 175.4(9) . . ?
C29 C30 H30 120.4 . . ?
C29 C30 C31 119.2(10) . . ?
C31 C30 H30 120.4 . . ?
N13 C33 H33 118.4 . . ?
N13 C33 C32 123.3(10) . . ?
C32 C33 H33 118.4 . . ?
C2 C3 C6 123.7(10) . . ?
C4 C3 C2 119.7(10) . . ?
C4 C3 C6 116.6(9) . . ?
N31 C61 Au8 173.1(10) . . ?
C33 C32 H32 120.7 . . ?
C31 C32 C33 118.5(10) . . ?
C31 C32 H32 120.7 . . ?
C9 C8 C7 124.1(10) . . ?
C12 C8 C9 117.4(10) . . ?
C12 C8 C7 118.5(10) . . ?
C5 C4 H4 120.6 . . ?
C3 C4 C5 118.8(9) . . ?
C3 C4 H4 120.6 . . ?
N9 C25 Au1 173.7(10) . . ?
N11 C27 Au2 179.1(11) . . ?
C7 N3 N2 105.0(8) . . ?
C6 N2 N3 107.6(9) . . ?
C10 C9 C8 119.2(10) . . ?
C10 C9 H9 120.4 . . ?
C8 C9 H9 120.4 . . ?
C17 C16 H16 120.3 . . ?
C17 C16 C15 119.4(10) . . ?
C15 C16 H16 120.3 . . ?
N8 C23 C24 124.0(9) . . ?
N8 C23 H23 118.0 . . ?
C24 C23 H23 118.0 . . ?
N5 C13 H13 118.4 . . ?
N5 C13 C14 123.1(10) . . ?
C14 C13 H13 118.4 . . ?
N21 C49 H49 118.2 . . ?
N21 C49 C48 123.6(11) . . ?
C48 C49 H49 118.2 . . ?
N21 C45 H45 117.8 . . ?
N21 C45 C46 124.3(11) . . ?
C46 C45 H45 117.8 . . ?
C35 N15 N14 108.4(10) . . ?
C50 N22 N23 105.7(9) . . ?
C16 C15 C18 124.5(9) . . ?
C14 C15 C16 117.2(10) . . ?
C14 C15 C18 118.4(10) . . ?
C24 C20 C19 119.0(9) . . ?
C24 C20 C21 117.1(10) . . ?
C21 C20 C19 123.8(10) . . ?
C52 C56 H56 121.3 . . ?
C55 C56 C52 117.5(10) . . ?
C55 C56 H56 121.3 . . ?
C34 N14 N15 106.1(10) . . ?
C102 C101 C106 119.4(12) . . ?
C100 C101 C106 120.1(11) . . ?
C100 C101 C102 120.5(11) . . ?
C45 C46 H46 122.0 . . ?
C47 C46 C45 116.0(11) . . ?
C47 C46 H46 122.0 . . ?
C74 C69 C70 119.7(9) . . ?
C68 C69 C70 120.4(9) . . ?
C68 C69 C74 119.9(9) . . ?
C30 C31 C34 114.5(10) . . ?
C32 C31 C30 119.1(10) . . ?
C32 C31 C34 126.3(11) . . ?
C13 C14 H14 119.8 . . ?
C15 C14 C13 120.4(10) . . ?
C15 C14 H14 119.8 . . ?
O1 C6 C3 120.7(9) . . ?
N2 C6 O1 112.5(9) . . ?
N2 C6 C3 126.8(10) . . ?
O2 C19 C20 123.6(9) . . ?
N7 C19 O2 112.2(9) . . ?
N7 C19 C20 124.2(9) . . ?
N24 C55 C56 123.8(11) . . ?
N24 C55 H55 118.1 . . ?
C56 C55 H55 118.1 . . ?
O1 C7 C8 122.2(9) . . ?
N3 C7 O1 113.0(10) . . ?
N3 C7 C8 124.8(10) . . ?
C51 N23 N22 106.1(9) . . ?
C8 C12 H12 120.1 . . ?
C11 C12 C8 119.8(10) . . ?
C11 C12 H12 120.1 . . ?
C66 C65 H65 119.9 . . ?
C66 C65 C70 120.3(10) . . ?
C70 C65 H65 119.9 . . ?
C102 C103 H103 119.0 . . ?
C102 C103 C104 122.1(11) . . ?
C104 C103 H103 119.0 . . ?
N8 C22 H22 118.6 . . ?
N8 C22 C21 122.8(10) . . ?
C21 C22 H22 118.6 . . ?
C101 C106 C107 117.5(10) . . ?
C105 C106 C101 119.4(11) . . ?
C105 C106 C107 123.1(11) . . ?
C49 C48 H48 120.6 . . ?
C47 C48 C49 118.8(11) . . ?
C47 C48 H48 120.6 . . ?
C65 C66 H66 119.0 . . ?
C65 C66 C67 122.0(11) . . ?
C67 C66 H66 119.0 . . ?
C103 C102 C101 116.9(11) . . ?
C97 C102 C101 117.9(12) . . ?
C97 C102 C103 125.2(12) . . ?
C106 C105 H105 118.7 . . ?
C106 C105 C104 122.6(13) . . ?
C104 C105 H105 118.7 . . ?
O2 C18 C15 122.9(9) . . ?
N6 C18 O2 112.1(10) . . ?
N6 C18 C15 125.0(10) . . ?
N4 C11 C12 124.0(10) . . ?
N4 C11 H11 118.0 . . ?
C12 C11 H11 118.0 . . ?
C77 C76 H76 118.4 . . ?
C75 C76 H76 118.4 . . ?
C75 C76 C77 123.1(11) . . ?
C20 C21 H21 119.9 . . ?
C22 C21 C20 120.1(10) . . ?
C22 C21 H21 119.9 . . ?
C101 C100 C99 119.5(11) . . ?
C101 C100 C109 120.0(11) . . ?
C99 C100 C109 120.5(11) . . ?
O4 C51 C52 119.1(9) . . ?
N23 C51 O4 114.1(10) . . ?
N23 C51 C52 126.8(11) . . ?
O3 C34 C31 121.9(10) . . ?
N14 C34 O3 113.3(10) . . ?
N14 C34 C31 124.6(11) . . ?
C103 C104 H104 120.2 . . ?
C105 C104 C103 119.5(12) . . ?
C105 C104 H104 120.2 . . ?
C46 C47 C50 116.9(10) . . ?
C48 C47 C46 120.1(10) . . ?
C48 C47 C50 122.9(10) . . ?
C100 C99 C98 118.6(11) . . ?
C112 C99 C100 118.4(12) . . ?
C112 C99 C98 123.0(12) . . ?
O3 C35 C36 123.9(10) . . ?
N15 C35 O3 111.3(10) . . ?
N15 C35 C36 124.7(11) . . ?
C102 C97 H97 118.6 . . ?
C98 C97 C102 122.7(12) . . ?
C98 C97 H97 118.6 . . ?
O4 C50 C47 120.4(10) . . ?
N22 C50 O4 113.1(10) . . ?
N22 C50 C47 126.5(11) . . ?
C99 C98 H98 119.6 . . ?
C97 C98 C99 120.8(12) . . ?
C97 C98 H98 119.6 . . ?
C112 C111 H111 119.7 . . ?
C110 C111 H111 119.7 . . ?
C110 C111 C112 120.5(13) . . ?
C99 C112 H112 118.9 . . ?
C111 C112 C99 122.1(14) . . ?
C111 C112 H112 118.9 . . ?
C111 C110 H110 119.5 . . ?
C111 C110 C109 121.0(13) . . ?
C109 C110 H110 119.5 . . ?
C65 C70 C69 118.2(8) . . ?
C71 C70 C69 119.6(9) . . ?
C71 C70 C65 122.1(9) . . ?
C72 C73 H73 120.0 . . ?
C72 C73 C74 120.0(11) . . ?
C74 C73 H73 120.0 . . ?
C76 C77 C68 118.4(10) . . ?
C78 C77 C76 122.0(10) . . ?
C78 C77 C68 119.6(10) . . ?
C70 C71 H71 120.2 . . ?
C72 C71 C70 119.6(10) . . ?
C72 C71 H71 120.2 . . ?
C73 C72 H72 118.7 . . ?
C71 C72 C73 122.6(11) . . ?
C71 C72 H72 118.7 . . ?
C76 C75 H75 120.6 . . ?
C76 C75 C74 118.8(10) . . ?
C74 C75 H75 120.6 . . ?
C69 C74 C75 119.7(10) . . ?
C73 C74 C69 118.4(10) . . ?
C73 C74 C75 121.9(10) . . ?
C78 C79 H79 120.2 . . ?
C78 C79 C80 119.6(10) . . ?
C80 C79 H79 120.2 . . ?
C77 C78 C79 121.3(10) . . ?
C77 C78 H78 119.4 . . ?
C79 C78 H78 119.4 . . ?
C69 C68 C77 120.1(9) . . ?
C67 C68 C69 120.5(9) . . ?
C67 C68 C77 119.4(10) . . ?
C91 C92 H92 118.7 . . ?
C91 C92 C93 122.6(12) . . ?
C93 C92 H92 118.7 . . ?
C92 C91 H91 121.3 . . ?
C92 C91 C90 117.4(12) . . ?
C90 C91 H91 121.3 . . ?
C119 C118 C117 120.5(14) . . ?
C119 C118 C113 119.2(15) . . ?
C117 C118 C113 120.2(15) . . ?
C121 C120 H120 119.6 . . ?
C119 C120 H120 119.6 . . ?
C119 C120 C121 120.7(12) . . ?
C117 C122 C121 119.4(11) . . ?
C117 C122 C123 123.0(13) . . ?
C123 C122 C121 117.6(12) . . ?
C122 C121 C120 116.3(11) . . ?
C126 C121 C120 124.2(12) . . ?
C126 C121 C122 119.5(13) . . ?
C118 C119 H119 119.2 . . ?
C120 C119 C118 121.7(14) . . ?
C120 C119 H119 119.2 . . ?
C124 C125 H125 120.4 . . ?
C124 C125 C126 119.2(14) . . ?
C126 C125 H125 120.4 . . ?
C118 C117 C122 121.2(13) . . ?
C118 C117 C116 119.8(14) . . ?
C122 C117 C116 118.9(13) . . ?
C100 C109 C110 117.4(11) . . ?
C108 C109 C100 118.8(11) . . ?
C108 C109 C110 123.8(12) . . ?
C125 C124 H124 118.7 . . ?
C123 C124 C125 122.7(13) . . ?
C123 C124 H124 118.7 . . ?
C118 C113 H113 120.9 . . ?
C114 C113 C118 118.1(16) . . ?
C114 C113 H113 120.9 . . ?
C116 C115 H115 119.8 . . ?
C116 C115 C114 120.5(16) . . ?
C114 C115 H115 119.8 . . ?
C106 C107 H107 120.3 . . ?
C108 C107 C106 119.4(10) . . ?
C108 C107 H107 120.3 . . ?
C123 C127 H127 119.6 . . ?
C128 C127 H127 119.6 . . ?
C128 C127 C123 120.7(14) . . ?
C124 C123 C122 119.5(13) . . ?
C124 C123 C127 124.7(14) . . ?
C127 C123 C122 115.8(14) . . ?
C115 C116 C117 119.5(15) . . ?
C115 C116 C128 123.7(15) . . ?
C128 C116 C117 116.8(14) . . ?
C113 C114 C115 121.8(16) . . ?
C113 C114 H114 119.1 . . ?
C115 C114 H114 119.1 . . ?
C121 C126 C125 121.5(14) . . ?
C121 C126 H126 119.3 . . ?
C125 C126 H126 119.3 . . ?
C109 C108 H108 117.9 . . ?
C107 C108 C109 124.2(12) . . ?
C107 C108 H108 117.9 . . ?
C127 C128 C116 124.5(15) . . ?
C127 C128 H128 117.7 . . ?
C116 C128 H128 117.7 . . ?
C68 C67 C66 118.6(11) . . ?
C80 C67 C66 121.7(11) . . ?
C80 C67 C68 119.7(11) . . ?
C79 C80 H80 119.8 . . ?
C67 C80 C79 120.4(10) . . ?
C67 C80 H80 119.8 . . ?
C89 C90 C91 119.1(8) . . ?
C89 C90 C85 120.0 . . ?
C85 C90 C91 120.9(8) . . ?
C90 C89 H89 120.0 . . ?
C90 C89 C88 120.0 . . ?
C88 C89 H89 120.0 . . ?
C89 C88 H88 120.0 . . ?
C89 C88 C87 120.0 . . ?
C87 C88 H88 120.0 . . ?
C88 C87 H87 120.0 . . ?
C86 C87 C88 120.0 . . ?
C86 C87 H87 120.0 . . ?
C87 C86 C81 120.8(6) . . ?
C85 C86 C87 120.0 . . ?
C85 C86 C81 119.1(6) . . ?
C90 C85 C84 120.5(5) . . ?
C86 C85 C90 120.0 . . ?
C86 C85 C84 119.5(5) . . ?
C81 C82 H82 119.3 . . ?
C81 C82 C83 121.4(11) . . ?
C83 C82 H82 119.3 . . ?
C86 C81 H81 119.5 . . ?
C82 C81 C86 121.1(11) . . ?
C82 C81 H81 119.5 . . ?
C37 C36 C35 112.6(11) . . ?
C40 C36 C35 126.9(11) . . ?
C40 C36 C37 120.5(11) . . ?
C40 C39 H39 118.0 . . ?
N16 C39 H39 118.0 . . ?
N16 C39 C40 124.0(10) . . ?
C36 C37 H37 120.9 . . ?
C38 C37 C36 118.2(10) . . ?
C38 C37 H37 120.9 . . ?
C37 C38 H38 117.9 . . ?
N16 C38 C37 124.2(10) . . ?
N16 C38 H38 117.9 . . ?
C36 C40 C39 117.2(11) . . ?
C36 C40 H40 121.4 . . ?
C39 C40 H40 121.4 . . ?
C39 N16 Fe2 124.0(7) . 2_564 ?
C38 N16 Fe2 120.1(7) . 2_564 ?
C38 N16 C39 115.7(9) . . ?
C93 C94 H94 120.0 . . ?
C93 C94 C95 120.0 . . ?
C95 C94 H94 120.0 . . ?
C94 C93 C92 121.4(8) . . ?
C94 C93 C84 120.0 . . ?
C84 C93 C92 118.5(8) . . ?
C93 C84 C85 119.9(6) . . ?
C83 C84 C85 120.0(6) . . ?
C83 C84 C93 120.0 . . ?
C84 C83 C82 118.9(7) . . ?
C84 C83 C96 120.0 . . ?
C96 C83 C82 121.1(7) . . ?
C83 C96 H96 120.0 . . ?
C95 C96 C83 120.0 . . ?
C95 C96 H96 120.0 . . ?
C94 C95 H95 120.0 . . ?
C96 C95 C94 120.0 . . ?
C96 C95 H95 120.0 . . ?

loop_
_geom_bond_atom_site_label_1
_geom_bond_atom_site_label_2
_geom_bond_distance
_geom_bond_site_symmetry_2
_geom_bond_publ_flag
Au3 Au2 2.9925(5) 4_566 ?
Au3 C58 2.023(11) . ?
Au3 C57 1.991(10) . ?
Au5 Au4 2.9654(6) 4_576 ?
Au5 C59 1.982(12) . ?
Au5 C60 2.003(12) . ?
Au7 Au8 3.0833(6) 4_576 ?
Au7 C63 2.001(11) . ?
Au7 C64 1.977(11) . ?
Au2 C28 1.983(12) . ?
Au2 C27 1.978(11) . ?
Au6 Au1 3.0465(6) 4_466 ?
Au6 C42 1.995(12) . ?
Au6 C41 1.996(11) . ?
Au4 C43 2.010(11) . ?
Au4 C44 1.962(10) . ?
Au8 C62 1.979(12) . ?
Au8 C61 1.989(12) . ?
Au1 C26 1.969(11) . ?
Au1 C25 1.984(12) . ?
Fe1 N1 2.014(8) . ?
Fe1 N18 1.941(9) 1_655 ?
Fe1 N5 2.009(9) . ?
Fe1 N11 1.944(10) . ?
Fe1 N26 1.930(9) . ?
Fe1 N9 1.933(9) . ?
Fe3 N25 2.144(8) . ?
Fe3 N32 2.135(9) 1_655 ?
Fe3 N10 2.126(9) 1_655 ?
Fe3 N21 2.211(8) . ?
Fe3 N24 2.216(9) 2_774 ?
Fe3 N27 2.156(10) . ?
Fe4 N20 1.985(9) . ?
Fe4 N28 1.945(9) . ?
Fe4 N29 1.939(9) . ?
Fe4 N31 1.946(9) . ?
Fe4 N4 2.033(8) 2_675 ?
Fe4 N8 2.024(8) 2_674 ?
Fe2 N12 1.983(10) . ?
Fe2 N13 2.028(9) . ?
Fe2 N30 1.973(10) 1_445 ?
Fe2 N19 1.977(9) 1_545 ?
Fe2 N17 1.965(9) . ?
Fe2 N16 2.017(9) 2_565 ?
N12 C28 1.139(13) . ?
N13 C29 1.356(13) . ?
N13 C33 1.337(12) . ?
N20 C44 1.166(12) . ?
N30 C64 1.144(13) . ?
N28 C60 1.142(13) . ?
N1 C1 1.330(12) . ?
N1 C5 1.369(11) . ?
N29 C63 1.132(13) . ?
N25 C57 1.137(12) . ?
O1 C6 1.373(12) . ?
O1 C7 1.358(12) . ?
N18 C42 1.135(13) . ?
N5 C17 1.333(13) . ?
N5 C13 1.351(13) . ?
N11 C27 1.158(13) . ?
N31 C61 1.142(13) . ?
N32 C62 1.158(13) . ?
N10 C26 1.183(13) . ?
C58 N26 1.132(13) . ?
C59 N27 1.152(14) . ?
N21 C49 1.308(13) . ?
N21 C45 1.330(13) . ?
C17 H17 0.9500 . ?
C17 C16 1.364(14) . ?
N24 C54 1.355(13) . ?
N24 C55 1.318(13) . ?
O4 C51 1.386(13) . ?
O4 C50 1.379(13) . ?
O3 C34 1.386(12) . ?
O3 C35 1.402(13) . ?
O2 C19 1.358(12) . ?
O2 C18 1.364(12) . ?
N19 C43 1.139(12) . ?
N4 C10 1.351(12) . ?
N4 C11 1.336(12) . ?
N9 C25 1.149(13) . ?
C29 H29 0.9500 . ?
C29 C30 1.365(14) . ?
C2 H2 0.9500 . ?
C2 C1 1.398(13) . ?
C2 C3 1.384(13) . ?
N8 C23 1.361(11) . ?
N8 C22 1.355(12) . ?
C54 H54 0.9500 . ?
C54 C53 1.376(13) . ?
C52 C53 1.397(13) . ?
C52 C56 1.390(15) . ?
C52 C51 1.472(14) . ?
C10 H10 0.9500 . ?
C10 C9 1.381(14) . ?
C1 H1 0.9500 . ?
C53 H53 0.9500 . ?
N6 N7 1.395(11) . ?
N6 C18 1.293(13) . ?
N17 C41 1.137(12) . ?
N7 C19 1.311(13) . ?
C5 H5 0.9500 . ?
C5 C4 1.382(13) . ?
C24 H24 0.9500 . ?
C24 C23 1.375(14) . ?
C24 C20 1.382(13) . ?
C30 H30 0.9500 . ?
C30 C31 1.378(14) . ?
C33 H33 0.9500 . ?
C33 C32 1.381(14) . ?
C3 C4 1.378(13) . ?
C3 C6 1.476(14) . ?
C32 H32 0.9500 . ?
C32 C31 1.368(15) . ?
C8 C9 1.395(14) . ?
C8 C7 1.455(15) . ?
C8 C12 1.380(15) . ?
C4 H4 0.9500 . ?
N3 N2 1.395(11) . ?
N3 C7 1.311(13) . ?
N2 C6 1.279(13) . ?
C9 H9 0.9500 . ?
C16 H16 0.9500 . ?
C16 C15 1.400(13) . ?
C23 H23 0.9500 . ?
C13 H13 0.9500 . ?
C13 C14 1.366(14) . ?
C49 H49 0.9500 . ?
C49 C48 1.380(14) . ?
C45 H45 0.9500 . ?
C45 C46 1.397(15) . ?
N15 N14 1.391(12) . ?
N15 C35 1.283(14) . ?
N22 N23 1.425(11) . ?
N22 C50 1.309(13) . ?
C15 C14 1.356(14) . ?
C15 C18 1.465(14) . ?
C20 C19 1.445(14) . ?
C20 C21 1.408(13) . ?
C56 H56 0.9500 . ?
C56 C55 1.388(14) . ?
N14 C34 1.285(14) . ?
C101 C106 1.445(15) . ?
C101 C102 1.436(16) . ?
C101 C100 1.415(16) . ?
C46 H46 0.9500 . ?
C46 C47 1.388(15) . ?
C69 C70 1.437(12) . ?
C69 C74 1.416(13) . ?
C69 C68 1.411(13) . ?
C31 C34 1.478(15) . ?
C14 H14 0.9500 . ?
C55 H55 0.9500 . ?
N23 C51 1.280(13) . ?
C12 H12 0.9500 . ?
C12 C11 1.369(14) . ?
C65 H65 0.9500 . ?
C65 C66 1.370(15) . ?
C65 C70 1.434(13) . ?
C103 H103 0.9500 . ?
C103 C102 1.396(16) . ?
C103 C104 1.400(17) . ?
C22 H22 0.9500 . ?
C22 C21 1.377(15) . ?
C106 C105 1.345(17) . ?
C106 C107 1.485(15) . ?
C48 H48 0.9500 . ?
C48 C47 1.352(15) . ?
C66 H66 0.9500 . ?
C66 C67 1.429(15) . ?
C102 C97 1.393(15) . ?
C105 H105 0.9500 . ?
C105 C104 1.362(17) . ?
C11 H11 0.9500 . ?
C76 H76 0.9500 . ?
C76 C77 1.402(14) . ?
C76 C75 1.369(15) . ?
C21 H21 0.9500 . ?
C100 C99 1.420(15) . ?
C100 C109 1.420(16) . ?
C104 H104 0.9500 . ?
C47 C50 1.463(16) . ?
C99 C98 1.428(16) . ?
C99 C112 1.393(17) . ?
C35 C36 1.469(15) . ?
C97 H97 0.9500 . ?
C97 C98 1.359(17) . ?
C98 H98 0.9500 . ?
C111 H111 0.9500 . ?
C111 C112 1.369(18) . ?
C111 C110 1.369(18) . ?
C112 H112 0.9500 . ?
C110 H110 0.9500 . ?
C110 C109 1.438(16) . ?
C70 C71 1.400(13) . ?
C73 H73 0.9500 . ?
C73 C72 1.391(16) . ?
C73 C74 1.413(15) . ?
C77 C78 1.352(14) . ?
C77 C68 1.432(13) . ?
C71 H71 0.9500 . ?
C71 C72 1.360(14) . ?
C72 H72 0.9500 . ?
C75 H75 0.9500 . ?
C75 C74 1.444(16) . ?
C79 H79 0.9500 . ?
C79 C78 1.401(15) . ?
C79 C80 1.401(15) . ?
C78 H78 0.9500 . ?
C68 C67 1.406(14) . ?
C92 H92 0.9500 . ?
C92 C91 1.370(18) . ?
C92 C93 1.472(15) . ?
C91 H91 0.9500 . ?
C91 C90 1.466(14) . ?
C118 C119 1.362(19) . ?
C118 C117 1.376(18) . ?
C118 C113 1.426(19) . ?
C120 H120 0.9500 . ?
C120 C121 1.450(17) . ?
C120 C119 1.354(17) . ?
C122 C121 1.447(17) . ?
C122 C117 1.389(17) . ?
C122 C123 1.436(17) . ?
C121 C126 1.382(19) . ?
C119 H119 0.9500 . ?
C125 H125 0.9500 . ?
C125 C124 1.380(19) . ?
C125 C126 1.386(18) . ?
C117 C116 1.445(18) . ?
C109 C108 1.407(16) . ?
C124 H124 0.9500 . ?
C124 C123 1.365(18) . ?
C113 H113 0.9500 . ?
C113 C114 1.38(2) . ?
C115 H115 0.9500 . ?
C115 C116 1.349(18) . ?
C115 C114 1.40(2) . ?
C107 H107 0.9500 . ?
C107 C108 1.327(16) . ?
C127 H127 0.9500 . ?
C127 C123 1.419(17) . ?
C127 C128 1.358(18) . ?
C116 C128 1.383(18) . ?
C114 H114 0.9500 . ?
C126 H126 0.9500 . ?
C108 H108 0.9500 . ?
C128 H128 0.9500 . ?
C67 C80 1.381(15) . ?
C80 H80 0.9500 . ?
C90 C89 1.3900 . ?
C90 C85 1.3900 . ?
C89 H89 0.9500 . ?
C89 C88 1.3900 . ?
C88 H88 0.9500 . ?
C88 C87 1.3900 . ?
C87 H87 0.9500 . ?
C87 C86 1.3900 . ?
C86 C85 1.3900 . ?
C86 C81 1.457(12) . ?
C85 C84 1.439(7) . ?
C82 H82 0.9500 . ?
C82 C81 1.311(15) . ?
C82 C83 1.451(13) . ?
C81 H81 0.9500 . ?
C36 C37 1.373(15) . ?
C36 C40 1.353(14) . ?
C39 H39 0.9500 . ?
C39 C40 1.392(14) . ?
C39 N16 1.354(13) . ?
C37 H37 0.9500 . ?
C37 C38 1.372(14) . ?
C38 H38 0.9500 . ?
C38 N16 1.328(13) . ?
C40 H40 0.9500 . ?
C94 H94 0.9500 . ?
C94 C93 1.3900 . ?
C94 C95 1.3900 . ?
C93 C84 1.3900 . ?
C84 C83 1.3900 . ?
C83 C96 1.3900 . ?
C96 H96 0.9500 . ?
C96 C95 1.3900 . ?
C95 H95 0.9500 . ?

loop_
_geom_torsion_atom_site_label_1
_geom_torsion_atom_site_label_2
_geom_torsion_atom_site_label_3
_geom_torsion_atom_site_label_4
_geom_torsion
_geom_torsion_site_symmetry_1
_geom_torsion_site_symmetry_2
_geom_torsion_site_symmetry_3
_geom_torsion_site_symmetry_4
_geom_torsion_publ_flag
Fe1 N1 C1 C2 -179.4(10) . . . . ?
Fe1 N1 C5 C4 176.7(9) . . . . ?
Fe1 N5 C17 C16 -178.0(8) . . . . ?
Fe1 N5 C13 C14 176.9(9) . . . . ?
Fe3 N21 C49 C48 -168.1(8) . . . . ?
Fe3 N21 C45 C46 171.6(9) . . . . ?
Fe3 N24 C54 C53 -170.2(8) 2_775 . . . ?
Fe3 N24 C55 C56 169.7(8) 2_775 . . . ?
Fe4 N4 C10 C9 178.0(9) 2_674 . . . ?
Fe4 N4 C11 C12 -177.0(9) 2_674 . . . ?
Fe4 N8 C23 C24 -178.0(8) 2_675 . . . ?
Fe4 N8 C22 C21 177.3(9) 2_675 . . . ?
Fe2 N13 C29 C30 170.9(7) . . . . ?
Fe2 N13 C33 C32 -172.1(8) . . . . ?
N13 C29 C30 C31 1.6(15) . . . . ?
N13 C33 C32 C31 1.2(16) . . . . ?
N1 C5 C4 C3 0.9(19) . . . . ?
N5 C17 C16 C15 1.4(17) . . . . ?
N5 C13 C14 C15 0.7(19) . . . . ?
N21 C49 C48 C47 -3.4(16) . . . . ?
N21 C45 C46 C47 -2.9(17) . . . . ?
C17 N5 C13 C14 -2.5(17) . . . . ?
C17 C16 C15 C14 -3.2(17) . . . . ?
C17 C16 C15 C18 177.0(11) . . . . ?
N24 C54 C53 C52 0.0(15) . . . . ?
O3 C35 C36 C37 175.0(10) . . . . ?
O3 C35 C36 C40 -7.9(18) . . . . ?
N4 C10 C9 C8 0.0(18) . . . . ?
C29 N13 C33 C32 3.8(15) . . . . ?
C29 C30 C31 C32 3.6(15) . . . . ?
C29 C30 C31 C34 -174.5(9) . . . . ?
C2 C3 C4 C5 2.3(19) . . . . ?
C2 C3 C6 O1 7.9(19) . . . . ?
C2 C3 C6 N2 -172.3(12) . . . . ?
N8 C22 C21 C20 -0.3(18) . . . . ?
C54 N24 C55 C56 -0.4(15) . . . . ?
C52 C56 C55 N24 -0.6(16) . . . . ?
C10 N4 C11 C12 2.5(17) . . . . ?
C1 N1 C5 C4 -1.3(19) . . . . ?
C1 C2 C3 C4 -5(2) . . . . ?
C1 C2 C3 C6 177.1(12) . . . . ?
C53 C52 C56 C55 1.2(15) . . . . ?
C53 C52 C51 O4 -159.8(9) . . . . ?
C53 C52 C51 N23 20.1(15) . . . . ?
N6 N7 C19 O2 -0.6(13) . . . . ?
N6 N7 C19 C20 -177.3(11) . . . . ?
N7 N6 C18 O2 -1.1(13) . . . . ?
N7 N6 C18 C15 179.6(10) . . . . ?
C5 N1 C1 C2 -1.5(19) . . . . ?
C24 C20 C19 O2 176.3(11) . . . . ?
C24 C20 C19 N7 -7.3(19) . . . . ?
C24 C20 C21 C22 2.5(18) . . . . ?
C30 C31 C34 O3 169.3(9) . . . . ?
C30 C31 C34 N14 -5.4(16) . . . . ?
C33 N13 C29 C30 -5.2(15) . . . . ?
C33 C32 C31 C30 -4.9(16) . . . . ?
C33 C32 C31 C34 172.9(10) . . . . ?
C3 C2 C1 N1 5(2) . . . . ?
C32 C31 C34 O3 -8.5(16) . . . . ?
C32 C31 C34 N14 176.8(11) . . . . ?
C8 C12 C11 N4 -1.9(18) . . . . ?
C4 C3 C6 O1 -170.3(11) . . . . ?
C4 C3 C6 N2 9.5(19) . . . . ?
N3 N2 C6 O1 -0.6(13) . . . . ?
N3 N2 C6 C3 179.6(11) . . . . ?
N2 N3 C7 O1 -1.5(12) . . . . ?
N2 N3 C7 C8 179.0(10) . . . . ?
C9 C8 C7 O1 0.5(18) . . . . ?
C9 C8 C7 N3 180.0(11) . . . . ?
C9 C8 C12 C11 0.2(18) . . . . ?
C16 C15 C14 C13 2.2(18) . . . . ?
C16 C15 C18 O2 4.5(19) . . . . ?
C16 C15 C18 N6 -176.3(12) . . . . ?
C23 N8 C22 C21 -1.4(17) . . . . ?
C23 C24 C20 C19 176.2(11) . . . . ?
C23 C24 C20 C21 -3.1(17) . . . . ?
C13 N5 C17 C16 1.4(16) . . . . ?
C49 N21 C45 C46 0.1(16) . . . . ?
C49 C48 C47 C46 0.2(16) . . . . ?
C49 C48 C47 C50 175.6(9) . . . . ?
C45 N21 C49 C48 3.2(16) . . . . ?
C45 C46 C47 C48 2.6(16) . . . . ?
C45 C46 C47 C50 -173.0(9) . . . . ?
N15 N14 C34 O3 -0.1(12) . . . . ?
N15 N14 C34 C31 175.0(10) . . . . ?
N15 C35 C36 C37 -9.9(16) . . . . ?
N15 C35 C36 C40 167.2(12) . . . . ?
N22 N23 C51 O4 0.1(12) . . . . ?
N22 N23 C51 C52 -179.8(9) . . . . ?
C20 C24 C23 N8 1.5(18) . . . . ?
C56 C52 C53 C54 -1.0(14) . . . . ?
C56 C52 C51 O4 16.8(15) . . . . ?
C56 C52 C51 N23 -163.3(11) . . . . ?
N14 N15 C35 O3 -0.8(13) . . . . ?
N14 N15 C35 C36 -176.5(10) . . . . ?
C101 C106 C105 C104 -1.2(17) . . . . ?
C101 C106 C107 C108 -1.7(16) . . . . ?
C101 C102 C97 C98 0.7(17) . . . . ?
C101 C100 C99 C98 1.6(15) . . . . ?
C101 C100 C99 C112 -176.5(10) . . . . ?
C101 C100 C109 C110 177.6(10) . . . . ?
C101 C100 C109 C108 -1.3(16) . . . . ?
C46 C47 C50 O4 -172.1(10) . . . . ?
C46 C47 C50 N22 10.1(16) . . . . ?
C69 C70 C71 C72 2.8(17) . . . . ?
C69 C68 C67 C66 0.2(16) . . . . ?
C69 C68 C67 C80 -177.8(10) . . . . ?
C14 C15 C18 O2 -175.3(11) . . . . ?
C14 C15 C18 N6 3.8(19) . . . . ?
C6 O1 C7 C8 -179.3(10) . . . . ?
C6 O1 C7 N3 1.1(12) . . . . ?
C6 C3 C4 C5 -179.4(11) . . . . ?
C19 O2 C18 N6 0.8(13) . . . . ?
C19 O2 C18 C15 -179.9(11) . . . . ?
C19 C20 C21 C22 -176.7(11) . . . . ?
C55 N24 C54 C53 0.7(15) . . . . ?
C7 O1 C6 C3 179.5(10) . . . . ?
C7 O1 C6 N2 -0.3(12) . . . . ?
C7 C8 C9 C10 -177.6(11) . . . . ?
C7 C8 C12 C11 178.6(11) . . . . ?
C7 N3 N2 C6 1.2(12) . . . . ?
N23 N22 C50 O4 -2.3(11) . . . . ?
N23 N22 C50 C47 175.7(9) . . . . ?
C12 C8 C9 C10 0.7(18) . . . . ?
C12 C8 C7 O1 -177.8(11) . . . . ?
C12 C8 C7 N3 1.7(18) . . . . ?
C65 C66 C67 C68 -0.9(17) . . . . ?
C65 C66 C67 C80 177.0(11) . . . . ?
C65 C70 C71 C72 -178.8(10) . . . . ?
C103 C102 C97 C98 -179.1(12) . . . . ?
C22 N8 C23 C24 0.8(17) . . . . ?
C106 C101 C102 C103 -0.9(15) . . . . ?
C106 C101 C102 C97 179.3(10) . . . . ?
C106 C101 C100 C99 179.5(10) . . . . ?
C106 C101 C100 C109 -0.1(15) . . . . ?
C106 C105 C104 C103 -1.4(18) . . . . ?
C106 C107 C108 C109 0.3(18) . . . . ?
C48 C47 C50 O4 12.4(15) . . . . ?
C48 C47 C50 N22 -165.4(11) . . . . ?
C66 C65 C70 C69 -0.5(16) . . . . ?
C66 C65 C70 C71 -178.9(11) . . . . ?
C66 C67 C80 C79 178.9(11) . . . . ?
C102 C101 C106 C105 2.3(16) . . . . ?
C102 C101 C106 C107 -178.3(9) . . . . ?
C102 C101 C100 C99 -0.7(15) . . . . ?
C102 C101 C100 C109 179.7(10) . . . . ?
C102 C103 C104 C105 3.0(18) . . . . ?
C102 C97 C98 C99 0.2(19) . . . . ?
C105 C106 C107 C108 177.7(11) . . . . ?
C18 O2 C19 N7 -0.1(13) . . . . ?
C18 O2 C19 C20 176.7(11) . . . . ?
C18 N6 N7 C19 1.0(12) . . . . ?
C18 C15 C14 C13 -177.9(10) . . . . ?
C11 N4 C10 C9 -1.6(17) . . . . ?
C76 C77 C78 C79 -179.3(11) . . . . ?
C76 C77 C68 C69 -0.9(16) . . . . ?
C76 C77 C68 C67 179.2(10) . . . . ?
C76 C75 C74 C69 0.1(16) . . . . ?
C76 C75 C74 C73 177.9(11) . . . . ?
C21 C20 C19 O2 -4(2) . . . . ?
C21 C20 C19 N7 172.0(12) . . . . ?
C100 C101 C106 C105 -177.9(10) . . . . ?
C100 C101 C106 C107 1.5(15) . . . . ?
C100 C101 C102 C103 179.3(10) . . . . ?
C100 C101 C102 C97 -0.5(15) . . . . ?
C100 C99 C98 C97 -1.4(18) . . . . ?
C100 C99 C112 C111 -1.8(18) . . . . ?
C100 C109 C108 C107 1.2(18) . . . . ?
C51 O4 C50 N22 2.2(11) . . . . ?
C51 O4 C50 C47 -175.8(9) . . . . ?
C51 C52 C53 C54 175.8(9) . . . . ?
C51 C52 C56 C55 -175.2(9) . . . . ?
C34 O3 C35 N15 0.7(11) . . . . ?
C34 O3 C35 C36 176.4(10) . . . . ?
C104 C103 C102 C101 -1.7(16) . . . . ?
C104 C103 C102 C97 178.0(11) . . . . ?
C99 C100 C109 C110 -2.0(16) . . . . ?
C99 C100 C109 C108 179.1(10) . . . . ?
C35 O3 C34 N14 -0.3(11) . . . . ?
C35 O3 C34 C31 -175.6(9) . . . . ?
C35 N15 N14 C34 0.6(13) . . . . ?
C35 C36 C37 C38 172.1(10) . . . . ?
C35 C36 C40 C39 -173.0(9) . . . . ?
C50 O4 C51 C52 178.6(9) . . . . ?
C50 O4 C51 N23 -1.4(11) . . . . ?
C50 N22 N23 C51 1.3(11) . . . . ?
C98 C99 C112 C111 -179.8(12) . . . . ?
C111 C110 C109 C100 -0.3(16) . . . . ?
C111 C110 C109 C108 178.5(11) . . . . ?
C112 C99 C98 C97 176.7(12) . . . . ?
C112 C111 C110 C109 1.6(18) . . . . ?
C110 C111 C112 C99 0(2) . . . . ?
C110 C109 C108 C107 -177.6(11) . . . . ?
C70 C69 C74 C73 2.1(16) . . . . ?
C70 C69 C74 C75 180.0(10) . . . . ?
C70 C69 C68 C77 -179.6(10) . . . . ?
C70 C69 C68 C67 0.3(16) . . . . ?
C70 C65 C66 C67 1.0(18) . . . . ?
C70 C71 C72 C73 -2.7(18) . . . . ?
C77 C76 C75 C74 0.2(18) . . . . ?
C77 C68 C67 C66 -179.9(10) . . . . ?
C77 C68 C67 C80 2.1(16) . . . . ?
C72 C73 C74 C69 -2.0(17) . . . . ?
C72 C73 C74 C75 -179.8(11) . . . . ?
C75 C76 C77 C78 -179.8(12) . . . . ?
C75 C76 C77 C68 0.2(18) . . . . ?
C74 C69 C70 C65 179.0(10) . . . . ?
C74 C69 C70 C71 -2.5(16) . . . . ?
C74 C69 C68 C77 1.2(16) . . . . ?
C74 C69 C68 C67 -178.9(10) . . . . ?
C74 C73 C72 C71 2.3(18) . . . . ?
C78 C77 C68 C69 179.0(11) . . . . ?
C78 C77 C68 C67 -0.9(17) . . . . ?
C78 C79 C80 C67 3.1(16) . . . . ?
C68 C69 C70 C65 -0.2(16) . . . . ?
C68 C69 C70 C71 178.3(11) . . . . ?
C68 C69 C74 C73 -178.7(10) . . . . ?
C68 C69 C74 C75 -0.8(16) . . . . ?
C68 C77 C78 C79 0.7(18) . . . . ?
C68 C67 C80 C79 -3.2(16) . . . . ?
C92 C91 C90 C89 -178.4(10) . . . . ?
C92 C91 C90 C85 3.3(15) . . . . ?
C92 C93 C84 C85 -0.8(11) . . . . ?
C92 C93 C84 C83 177.4(10) . . . . ?
C91 C92 C93 C94 178.7(10) . . . . ?
C91 C92 C93 C84 1.4(17) . . . . ?
C91 C90 C89 C88 -178.3(9) . . . . ?
C91 C90 C85 C86 178.2(9) . . . . ?
C91 C90 C85 C84 -3.0(10) . . . . ?
C118 C117 C116 C115 3.7(18) . . . . ?
C118 C117 C116 C128 -177.4(12) . . . . ?
C118 C113 C114 C115 1(2) . . . . ?
C120 C121 C126 C125 -179.0(13) . . . . ?
C122 C121 C126 C125 1.5(19) . . . . ?
C122 C117 C116 C115 179.0(11) . . . . ?
C122 C117 C116 C128 -2.1(17) . . . . ?
C121 C120 C119 C118 4(2) . . . . ?
C121 C122 C117 C118 -1.2(17) . . . . ?
C121 C122 C117 C116 -176.5(10) . . . . ?
C121 C122 C123 C124 -1.1(17) . . . . ?
C121 C122 C123 C127 179.6(10) . . . . ?
C119 C118 C117 C122 4.1(18) . . . . ?
C119 C118 C117 C116 179.3(11) . . . . ?
C119 C118 C113 C114 178.6(12) . . . . ?
C119 C120 C121 C122 -0.7(18) . . . . ?
C119 C120 C121 C126 179.8(12) . . . . ?
C125 C124 C123 C122 1.8(19) . . . . ?
C125 C124 C123 C127 -178.9(12) . . . . ?
C117 C118 C119 C120 -5(2) . . . . ?
C117 C118 C113 C114 3.4(19) . . . . ?
C117 C122 C121 C120 -0.5(17) . . . . ?
C117 C122 C121 C126 179.2(11) . . . . ?
C117 C122 C123 C124 179.3(11) . . . . ?
C117 C122 C123 C127 -0.1(17) . . . . ?
C117 C116 C128 C127 -2(2) . . . . ?
C109 C100 C99 C98 -178.9(10) . . . . ?
C109 C100 C99 C112 3.0(16) . . . . ?
C124 C125 C126 C121 -1(2) . . . . ?
C113 C118 C119 C120 179.6(12) . . . . ?
C113 C118 C117 C122 179.2(11) . . . . ?
C113 C118 C117 C116 -5.6(18) . . . . ?
C115 C116 C128 C127 176.6(13) . . . . ?
C107 C106 C105 C104 179.5(10) . . . . ?
C123 C122 C121 C120 179.9(10) . . . . ?
C123 C122 C121 C126 -0.5(17) . . . . ?
C123 C122 C117 C118 178.4(11) . . . . ?
C123 C122 C117 C116 3.2(17) . . . . ?
C123 C127 C128 C116 6(2) . . . . ?
C116 C115 C114 C113 -3(2) . . . . ?
C114 C115 C116 C117 0(2) . . . . ?
C114 C115 C116 C128 -178.4(13) . . . . ?
C126 C125 C124 C123 -1(2) . . . . ?
C128 C127 C123 C122 -4.2(18) . . . . ?
C128 C127 C123 C124 176.5(13) . . . . ?
C80 C79 C78 C77 -1.8(17) . . . . ?
C90 C89 C88 C87 0.0 . . . . ?
C90 C85 C84 C93 1.7(8) . . . . ?
C90 C85 C84 C83 -176.5(5) . . . . ?
C89 C90 C85 C86 0.0 . . . . ?
C89 C90 C85 C84 178.8(8) . . . . ?
C89 C88 C87 C86 0.0 . . . . ?
C88 C87 C86 C85 0.0 . . . . ?
C88 C87 C86 C81 -177.7(9) . . . . ?
C87 C86 C85 C90 0.0 . . . . ?
C87 C86 C85 C84 -178.8(7) . . . . ?
C87 C86 C81 C82 177.1(9) . . . . ?
C86 C85 C84 C93 -179.5(5) . . . . ?
C86 C85 C84 C83 2.3(8) . . . . ?
C85 C90 C89 C88 0.0 . . . . ?
C85 C86 C81 C82 -0.6(15) . . . . ?
C85 C84 C83 C82 -1.8(9) . . . . ?
C85 C84 C83 C96 178.2(7) . . . . ?
C82 C83 C96 C95 180.0(10) . . . . ?
C81 C86 C85 C90 177.7(9) . . . . ?
C81 C86 C85 C84 -1.1(9) . . . . ?
C81 C82 C83 C84 0.0(15) . . . . ?
C81 C82 C83 C96 -180.0(9) . . . . ?
C36 C37 C38 N16 2.2(17) . . . . ?
C37 C36 C40 C39 3.9(16) . . . . ?
C37 C38 N16 Fe2 -173.0(8) . . . 2_564 ?
C37 C38 N16 C39 1.9(15) . . . . ?
C40 C36 C37 C38 -5.2(17) . . . . ?
C40 C39 N16 Fe2 171.4(8) . . . 2_564 ?
C40 C39 N16 C38 -3.3(14) . . . . ?
N16 C39 C40 C36 0.5(16) . . . . ?
C94 C93 C84 C85 -178.2(7) . . . . ?
C94 C93 C84 C83 0.0 . . . . ?
C93 C92 C91 C90 -3(2) . . . . ?
C93 C94 C95 C96 0.0 . . . . ?
C93 C84 C83 C82 180.0(9) . . . . ?
C93 C84 C83 C96 0.0 . . . . ?
C84 C83 C96 C95 0.0 . . . . ?
C83 C82 C81 C86 1.2(18) . . . . ?
C83 C96 C95 C94 0.0 . . . . ?
C95 C94 C93 C92 -177.3(10) . . . . ?
C95 C94 C93 C84 0.0 . . . . ?

loop_
_twin_individual_id
_twin_individual_mass_fraction_refined
1 0.581(7)
2 0.419(7)
